data_7230543
loop_
_publ_author_name
'da Silva, Cameron Capeletti'
'Valdo, Ana K.'
'do Nascimento Neto, Jos\'e Ant\^onio'
'Ribeiro, Leandro'
'Sarotti, Ariel M.'
'Martins, Felipe Terra'

_publ_section_title
;
 Why lamivudine assembles into double-stranded helices in crystals: salt
 heterosynthon versus base-pairing homosynthon
;
_journal_issue 22
_journal_name_full CrystEngComm
_journal_page_first 3049
_journal_paper_doi 10.1039/C8CE00100F
_journal_volume 20
_journal_year 2018
_chemical_absolute_configuration rmad
_chemical_formula_moiety '2(C8 H12 N3 O3 S), 2(C8 H11 N3 O3 S), 2(C2 F3 O2), H2 O'
_chemical_formula_sum 'C36 H48 F6 N12 O17 S4'
_chemical_formula_weight 1163.10
_chemical_name_common 'lamivudine duplex V'
_space_group_crystal_system trigonal
_space_group_IT_number 145
_space_group_name_Hall 'P 32'
_space_group_name_H-M_alt 'P 32'
_symmetry_space_group_name_Hall 'P 32'
_symmetry_space_group_name_H-M 'P 32'
_atom_sites_solution_hydrogens geom
_atom_sites_solution_primary direct
_atom_sites_solution_secondary difmap
_audit_creation_method SHELXL-2014
_audit_update_record
;
2017-10-14 deposited with the CCDC.
2018-04-23 downloaded from the CCDC.
;
_cell_angle_alpha 90
_cell_angle_beta 90
_cell_angle_gamma 120
_cell_formula_units_Z 12
_cell_length_a 29.3603(5)
_cell_length_b 29.3603(5)
_cell_length_c 20.4187(4)
_cell_measurement_reflns_used 9947
_cell_measurement_temperature 296(2)
_cell_measurement_theta_max 22.88
_cell_measurement_theta_min 2.43
_cell_volume 15243.3(5)
_computing_structure_refinement 'SHELXL-2014 (Sheldrick, 2014)'
_diffrn_ambient_temperature 296(2)
_diffrn_measured_fraction_theta_full 1.000
_diffrn_measured_fraction_theta_max 0.999
_diffrn_measurement_device_type 'Bruker APEX-II CCD'
_diffrn_measurement_method '\f and \w scans'
_diffrn_radiation_type MoK\a
_diffrn_radiation_wavelength 0.71073
_diffrn_reflns_av_R_equivalents 0.0660
_diffrn_reflns_av_unetI/netI 0.0729
_diffrn_reflns_Laue_measured_fraction_full 1.000
_diffrn_reflns_Laue_measured_fraction_max 0.999
_diffrn_reflns_limit_h_max 35
_diffrn_reflns_limit_h_min -35
_diffrn_reflns_limit_k_max 35
_diffrn_reflns_limit_k_min -35
_diffrn_reflns_limit_l_max 18
_diffrn_reflns_limit_l_min -24
_diffrn_reflns_number 115389
_diffrn_reflns_point_group_measured_fraction_full 0.999
_diffrn_reflns_point_group_measured_fraction_max 0.998
_diffrn_reflns_theta_full 25.000
_diffrn_reflns_theta_max 25.376
_diffrn_reflns_theta_min 1.387
_exptl_absorpt_coefficient_mu 0.289
_exptl_absorpt_correction_T_max 0.977
_exptl_absorpt_correction_T_min 0.771
_exptl_absorpt_correction_type multi-scan
_exptl_absorpt_process_details 'Blessing, R. H. (1995) Acta Cryst., A51, 33-38'
_exptl_crystal_density_diffrn 1.520
_exptl_crystal_description rectangular
_exptl_crystal_F_000 7224
_exptl_crystal_size_max 0.20
_exptl_crystal_size_mid 0.10
_exptl_crystal_size_min 0.08
_refine_diff_density_max 0.661
_refine_diff_density_min -0.302
_refine_diff_density_rms 0.072
_refine_ls_abs_structure_details
;
 Flack x determined using 6726 quotients [(I+)-(I-)]/[(I+)+(I-)]
 (Parsons, Flack and Wagner, Acta Cryst. B69 (2013) 249-259).
;
_refine_ls_abs_structure_Flack 0.07(3)
_refine_ls_extinction_method none
_refine_ls_goodness_of_fit_ref 1.025
_refine_ls_hydrogen_treatment constr
_refine_ls_matrix_type full
_refine_ls_number_parameters 2756
_refine_ls_number_reflns 29358
_refine_ls_number_restraints 2692
_refine_ls_restrained_S_all 1.001
_refine_ls_R_factor_all 0.0922
_refine_ls_R_factor_gt 0.0649
_refine_ls_shift/su_max 0.000
_refine_ls_shift/su_mean 0.000
_refine_ls_structure_factor_coef Fsqd
_refine_ls_weighting_details 'w=1/[\s^2^(Fo^2^)+(0.1197P)^2^] where P=(Fo^2^+2Fc^2^)/3'
_refine_ls_weighting_scheme calc
_refine_ls_wR_factor_gt 0.1625
_refine_ls_wR_factor_ref 0.1863
_reflns_Friedel_coverage 0.998
_reflns_Friedel_fraction_full 0.998
_reflns_Friedel_fraction_max 0.997
_reflns_number_gt 21654
_reflns_number_total 29358
_reflns_threshold_expression 'I > 2\s(I)'
_cod_data_source_file c8ce00100f2.cif
_cod_data_source_block shelxl
_cod_depositor_comments 'Adding full bibliography for 7230543--7230547.cif.'
_cod_original_cell_volume 15243.3(7)
_cod_database_code 7230543
_shelx_space_group_comment
;
The symmetry employed for this shelxl refinement is uniquely defined
by the following loop, which should always be used as a source of
symmetry information in preference to the above space-group names.
They are only intended as comments.
;
_shelxl_version_number 2014-3

loop_
_space_group_symop_operation_xyz
'x, y, z'
'-y, x-y, z+2/3'
'-x+y, -x, z+1/3'

loop_
_atom_site_label
_atom_site_type_symbol
_atom_site_fract_x
_atom_site_fract_y
_atom_site_fract_z
_atom_site_U_iso_or_equiv
_atom_site_adp_type
_atom_site_occupancy
_atom_site_site_symmetry_order
_atom_site_calc_flag
_atom_site_refinement_flags_posn
_atom_site_refinement_flags_adp
_atom_site_refinement_flags_occupancy
_atom_site_disorder_assembly
_atom_site_disorder_group
S3'K S 0.31259(15) 0.26304(16) 0.59486(18) 0.0737(9) Uani 1 1 d . U . . .
S3'A S 0.32785(12) 0.11980(11) 0.55106(15) 0.0572(7) Uani 1 1 d . U . . .
S3'J S 0.08203(17) 0.11517(13) 0.5823(2) 0.0883(12) Uani 1 1 d . U . . .
S3'O S 0.77134(12) 0.59638(11) 0.26533(16) 0.0569(7) Uani 1 1 d . U . . .
S3'L S 0.04877(11) 0.47830(11) 0.60359(14) 0.0510(6) Uani 1 1 d . U . . .
S3'H S 0.26851(12) 0.09442(11) 0.26533(15) 0.0551(7) Uani 1 1 d . U . . .
S3'P S 0.5010(3) 0.0910(3) 0.2403(5) 0.0489(17) Uani 0.5 1 d . U P A 1
S3'N S 0.55201(10) 0.09648(10) 0.57503(13) 0.0475(6) Uani 1 1 d . U . . .
S3'D S 0.02027(13) 0.07060(15) 0.26339(19) 0.0730(9) Uani 1 1 d . U . . .
S3'I S 0.32093(13) 0.61726(13) 0.56317(17) 0.0642(8) Uani 1 1 d . U . . .
S3'C S 0.2393(3) 0.5523(5) 0.2677(8) 0.053(2) Uani 0.5 1 d . U P B 1
S3'G S 0.00094(12) 0.59431(11) 0.23757(18) 0.0664(9) Uani 1 1 d . U . . .
S3'B S 0.38338(13) 0.47153(14) 0.2631(2) 0.0803(11) Uani 1 1 d . U . . .
S3'F S 0.30284(18) 0.2054(2) 0.9133(3) 0.1072(17) Uani 1 1 d . U . . .
S3'E S 0.55473(12) 0.59890(11) 0.55746(15) 0.0573(7) Uani 1 1 d . U . . .
O2A O 0.1849(3) -0.0271(3) 0.6585(4) 0.0562(19) Uani 1 1 d . U . . .
N4J N 0.0783(4) 0.3736(4) 0.6656(5) 0.056(2) Uani 1 1 d . U . . .
H4J1 H 0.1059 0.4042 0.6684 0.067 Uiso 1 1 calc R U . . .
H4J2 H 0.0476 0.3707 0.6650 0.067 Uiso 1 1 calc R U . . .
O2XD O 0.4043(3) 0.5663(4) -0.0140(5) 0.079(3) Uani 1 1 d . U . . .
N4P N 0.7706(4) 0.3476(4) 0.1729(5) 0.054(2) Uani 1 1 d . U . . .
H4P1 H 0.7725 0.3778 0.1719 0.065 Uiso 1 1 calc R U . . .
H4P2 H 0.7988 0.3456 0.1739 0.065 Uiso 1 1 calc R U . . .
O1'P O 0.5781(4) 0.1265(3) 0.1559(4) 0.070(2) Uani 1 1 d . U . . .
O2P O 0.5912(3) 0.2664(3) 0.1702(5) 0.065(2) Uani 1 1 d . U . . .
N4D N 0.2117(3) 0.3071(3) 0.1514(5) 0.049(2) Uani 1 1 d . U . . .
H4D1 H 0.2115 0.3363 0.1522 0.059 Uiso 1 1 calc R U . . .
H4D2 H 0.2410 0.3073 0.1486 0.059 Uiso 1 1 calc R U . . .
N4G N 0.2713(3) 0.8491(3) 0.1568(5) 0.053(2) Uani 1 1 d . U . . .
H4G1 H 0.2742 0.8795 0.1514 0.063 Uiso 1 1 calc R U . . .
H4G2 H 0.2990 0.8462 0.1593 0.063 Uiso 1 1 calc R U . . .
O2G O 0.0908(3) 0.7674(3) 0.1589(4) 0.057(2) Uani 1 1 d . U . . .
F2XF F 0.5782(3) 0.0706(3) 0.4007(5) 0.105(3) Uani 1 1 d D U . . .
F1XF F 0.6041(4) 0.1505(3) 0.4206(5) 0.100(3) Uani 1 1 d D U . . .
F3XF F 0.6437(4) 0.1133(5) 0.4637(4) 0.119(3) Uani 1 1 d D U . . .
O2XF O 0.6628(5) 0.0972(4) 0.3256(5) 0.088(3) Uani 1 1 d . U . . .
O1'K O 0.3164(3) 0.2809(4) 0.4695(4) 0.064(2) Uani 1 1 d . U . . .
O2XA O 0.4626(5) 0.6484(5) 0.5043(7) 0.111(4) Uani 1 1 d . U . . .
N4A N 0.2766(3) -0.1155(3) 0.6650(4) 0.047(2) Uani 1 1 d . U . . .
H4A1 H 0.2473 -0.1448 0.6653 0.056 Uiso 1 1 calc R U . . .
H4A2 H 0.3059 -0.1155 0.6665 0.056 Uiso 1 1 calc R U . . .
F2XA F 0.4527(5) 0.5408(3) 0.4331(5) 0.122(4) Uani 1 1 d D U . . .
N3A N 0.2314(3) -0.0699(3) 0.6598(4) 0.0383(17) Uani 1 1 d . U . . .
H3A H 0.2026 -0.0996 0.6589 0.046 Uiso 1 1 calc R U . . .
O1W O 0.2085(4) 0.0087(4) 0.8154(5) 0.082(3) Uani 1 1 d . . . . .
H11W H 0.2290 0.0199 0.8484 0.122 Uiso 1 1 d R U . . .
H21W H 0.1897 0.0233 0.8163 0.122 Uiso 1 1 d R U . . .
C5A C 0.3241(4) -0.0211(4) 0.6596(5) 0.042(2) Uani 1 1 d . U . . .
H5A H 0.3565 -0.0196 0.6588 0.050 Uiso 1 1 calc R U . . .
O2W O 0.1014(3) 0.4816(3) 0.3296(5) 0.068(2) Uani 1 1 d . . . . .
H12W H 0.0761 0.4761 0.3044 0.102 Uiso 1 1 d R U . . .
H22W H 0.1299 0.5006 0.3090 0.102 Uiso 1 1 d R U . . .
O1'J O 0.0525(4) 0.1547(3) 0.6765(4) 0.070(2) Uani 1 1 d . U . . .
O5'G O 0.0811(4) 0.5337(3) 0.1459(5) 0.072(2) Uani 1 1 d . U . . .
H5'G H 0.1115 0.5463 0.1586 0.108 Uiso 1 1 calc R U . . .
C5J C 0.0354(4) 0.2801(4) 0.6566(6) 0.054(3) Uani 1 1 d . U . . .
H5J H 0.0023 0.2770 0.6569 0.064 Uiso 1 1 calc R U . . .
F1XA F 0.4246(7) 0.5822(6) 0.3788(6) 0.182(6) Uani 1 1 d D U . . .
O2J O 0.1774(3) 0.2940(3) 0.6574(5) 0.070(2) Uani 1 1 d . U . . .
O2O O 0.7589(3) 0.4406(3) 0.1791(4) 0.0514(18) Uani 1 1 d . U . . .
O4W O 0.3783(3) 0.3952(4) 0.6756(6) 0.084(3) Uani 1 1 d . . . . .
H14W H 0.3767 0.3655 0.6781 0.126 Uiso 1 1 d R U . . .
H24W H 0.4102 0.4183 0.6685 0.126 Uiso 1 1 d R U . . .
O1'M O 0.4347(3) 0.2521(4) 0.3584(5) 0.078(3) Uani 1 1 d . U . . .
O3W O 0.4916(4) 0.3689(5) 0.1747(7) 0.112(4) Uani 1 1 d . . . . .
H13W H 0.5200 0.3910 0.2062 0.167 Uiso 1 1 d R U . . .
H23W H 0.4564 0.3374 0.1816 0.167 Uiso 1 1 d R U . . .
N4M N 0.6544(4) 0.4487(4) 0.3414(5) 0.066(3) Uani 1 1 d . U . . .
H4M1 H 0.6850 0.4516 0.3439 0.080 Uiso 1 1 calc R U . . .
H4M2 H 0.6517 0.4765 0.3397 0.080 Uiso 1 1 calc R U . . .
F1XC F 0.4810(7) 0.1407(5) 0.3955(6) 0.213(9) Uani 1 1 d D U . . .
O2M O 0.5757(3) 0.2690(3) 0.3426(5) 0.063(2) Uani 1 1 d . U . . .
O2L O 0.1868(3) 0.4704(3) 0.4944(5) 0.060(2) Uani 1 1 d . U . . .
F3XA F 0.5022(5) 0.6196(4) 0.4097(6) 0.150(5) Uani 1 1 d D U . . .
N4F N 0.0418(3) 0.2039(3) 1.0000(5) 0.056(2) Uani 1 1 d . U . . .
H4F1 H 0.0407 0.2325 1.0038 0.067 Uiso 1 1 calc R U . . .
H4F2 H 0.0131 0.1741 1.0001 0.067 Uiso 1 1 calc R U . . .
N3F N 0.1305(3) 0.2517(3) 0.9939(4) 0.0410(18) Uani 1 1 d . U . . .
O2F O 0.2193(3) 0.2974(3) 0.9878(5) 0.061(2) Uani 1 1 d . U . . .
O2H O 0.2610(3) -0.0549(3) 0.1634(4) 0.0522(18) Uani 1 1 d . U . . .
O1XD O 0.3214(4) 0.5002(4) -0.0137(5) 0.086(3) Uani 1 1 d . U . . .
C5P C 0.7207(5) 0.2543(4) 0.1768(6) 0.052(2) Uani 1 1 d . U . . .
H5P H 0.7508 0.2513 0.1780 0.063 Uiso 1 1 calc R U . . .
O5'N O 0.4402(3) 0.0095(3) 0.6152(4) 0.064(2) Uani 1 1 d . U . . .
H5'N H 0.4359 0.0267 0.5839 0.096 Uiso 1 1 d R U . . .
O2N O 0.6903(3) 0.2454(3) 0.6751(4) 0.0535(19) Uani 1 1 d . U . . .
C5D C 0.1661(4) 0.2140(4) 0.1523(6) 0.050(2) Uani 1 1 d . U . . .
H5D H 0.1970 0.2126 0.1492 0.060 Uiso 1 1 calc R U . . .
O2D O 0.0319(3) 0.2195(3) 0.1644(4) 0.0526(18) Uani 1 1 d . U . . .
O5'I O 0.4222(3) 0.6337(3) 0.6428(4) 0.062(2) Uani 1 1 d . U . . .
H5'I H 0.4140 0.6192 0.6069 0.093 Uiso 1 1 calc R U . . .
O2I O 0.1852(3) 0.4706(3) 0.6619(4) 0.0552(19) Uani 1 1 d . U . . .
O2C O 0.2059(3) 0.3955(3) 0.1608(5) 0.060(2) Uani 1 1 d . U . . .
C5G C 0.2215(4) 0.7558(4) 0.1680(5) 0.047(2) Uani 1 1 d . U . . .
H5G H 0.2520 0.7535 0.1694 0.056 Uiso 1 1 calc R U . . .
C6G C 0.1736(4) 0.7134(4) 0.1719(5) 0.044(2) Uani 1 1 d . U . . .
H6G H 0.1708 0.6806 0.1771 0.053 Uiso 1 1 calc R U . . .
O2B O 0.2043(3) 0.3837(3) 0.3300(5) 0.065(2) Uani 1 1 d . U . . .
O5'E O 0.4480(3) 0.5052(3) 0.6875(5) 0.072(2) Uani 1 1 d . U . . .
H5'E H 0.4605 0.5189 0.7230 0.107 Uiso 1 1 calc R U . . .
O2E O 0.6902(3) 0.7435(3) 0.6633(4) 0.0505(18) Uani 1 1 d . U . . .
O1XF O 0.6841(4) 0.1801(3) 0.3381(6) 0.084(3) Uani 1 1 d . U . . .
N4K N 0.2898(4) 0.4753(4) 0.5040(5) 0.062(3) Uani 1 1 d . U . . .
H4K1 H 0.2617 0.4774 0.5017 0.074 Uiso 1 1 calc R U . . .
H4K2 H 0.3199 0.5034 0.5080 0.074 Uiso 1 1 calc R U . . .
O2K O 0.1910(3) 0.2969(3) 0.4869(5) 0.066(2) Uani 1 1 d . U . . .
N4O N 0.5798(3) 0.3532(3) 0.1737(5) 0.050(2) Uani 1 1 d . U . . .
H4O1 H 0.5800 0.3240 0.1742 0.060 Uiso 1 1 calc R U . . .
H4O2 H 0.5504 0.3530 0.1728 0.060 Uiso 1 1 calc R U . . .
N3O N 0.6700(3) 0.3978(3) 0.1759(4) 0.0391(17) Uani 1 1 d . U . . .
H3O H 0.6688 0.3679 0.1762 0.047 Uiso 1 1 calc R U . . .
N1O N 0.7194(3) 0.4900(3) 0.1736(4) 0.0409(18) Uani 1 1 d . U . . .
C1'O C 0.7709(4) 0.5384(4) 0.1697(6) 0.052(2) Uani 1 1 d . U . . .
H1'O H 0.7939 0.5316 0.1415 0.062 Uiso 1 1 calc R U . . .
O1'O O 0.7645(3) 0.5776(3) 0.1407(4) 0.0550(18) Uani 1 1 d . U . . .
O5'M O 0.3726(5) 0.2894(5) 0.3014(8) 0.121(5) Uani 1 1 d . U . . .
H5'M H 0.3818 0.2902 0.2633 0.182 Uiso 1 1 calc R U . . .
N4L N 0.0953(4) 0.2904(3) 0.4882(4) 0.049(2) Uani 1 1 d . U . . .
H4L1 H 0.1247 0.2907 0.4873 0.059 Uiso 1 1 calc R U . . .
H4L2 H 0.0661 0.2610 0.4872 0.059 Uiso 1 1 calc R U . . .
N1L N 0.0966(3) 0.4293(3) 0.4955(4) 0.0442(18) Uani 1 1 d . U . . .
C5'L C -0.0361(4) 0.4468(6) 0.5167(7) 0.072(4) Uani 1 1 d . U . . .
H5L1 H -0.0475 0.4543 0.4756 0.086 Uiso 1 1 calc R U . . .
H5L2 H -0.0431 0.4108 0.5154 0.086 Uiso 1 1 calc R U . . .
N3L N 0.1407(3) 0.3810(3) 0.4925(4) 0.0405(18) Uani 1 1 d . U . . .
H3L H 0.1696 0.3801 0.4915 0.049 Uiso 1 1 calc R U . . .
C5F C 0.0876(5) 0.1568(4) 0.9859(6) 0.055(3) Uani 1 1 d . U . . .
H5F H 0.0569 0.1242 0.9850 0.066 Uiso 1 1 calc R U . . .
C4P C 0.7243(4) 0.3044(4) 0.1730(5) 0.045(2) Uani 1 1 d . U . . .
N3P N 0.6803(3) 0.3083(3) 0.1715(4) 0.0435(19) Uani 1 1 d . U . . .
N1N N 0.6017(3) 0.1973(3) 0.6759(4) 0.0389(17) Uani 1 1 d . U . . .
N3N N 0.6445(3) 0.2885(3) 0.6759(4) 0.0368(17) Uani 1 1 d . U . . .
H3N H 0.6734 0.3182 0.6755 0.044 Uiso 1 1 calc R U . . .
N4N N 0.5985(4) 0.3333(3) 0.6796(5) 0.053(2) Uani 1 1 d . U . . .
H4N1 H 0.6279 0.3625 0.6814 0.064 Uiso 1 1 calc R U . . .
H4N2 H 0.5693 0.3334 0.6800 0.064 Uiso 1 1 calc R U . . .
C2'N C 0.6157(4) 0.1325(4) 0.6116(5) 0.044(2) Uani 1 1 d . U . . .
H2'1 H 0.6317 0.1107 0.6163 0.053 Uiso 1 1 calc R U . . .
H2'2 H 0.6388 0.1633 0.5858 0.053 Uiso 1 1 calc R U . . .
C6D C 0.1173(4) 0.1688(4) 0.1548(6) 0.050(2) Uani 1 1 d . U . . .
H6D H 0.1155 0.1362 0.1531 0.060 Uiso 1 1 calc R U . . .
N4I N 0.2766(3) 0.3824(3) 0.6692(4) 0.046(2) Uani 1 1 d . U . . .
H4I1 H 0.2472 0.3532 0.6667 0.055 Uiso 1 1 calc R U . . .
H4I2 H 0.3056 0.3820 0.6716 0.055 Uiso 1 1 calc R U . . .
N3I N 0.2309(3) 0.4268(3) 0.6653(4) 0.0413(18) Uani 1 1 d . U . . .
H3I H 0.2022 0.3970 0.6640 0.050 Uiso 1 1 calc R U . . .
N1I N 0.2743(3) 0.5187(3) 0.6652(5) 0.0439(19) Uani 1 1 d . U . . .
N4C N 0.0273(4) 0.3209(4) 0.1611(5) 0.058(2) Uani 1 1 d . U . . .
H4C1 H 0.0240 0.2902 0.1574 0.070 Uiso 1 1 calc R U . . .
H4C2 H -0.0002 0.3242 0.1630 0.070 Uiso 1 1 calc R U . . .
N3C N 0.1157(3) 0.3562(3) 0.1606(4) 0.0451(19) Uani 1 1 d . U . . .
N1C N 0.1714(4) 0.4487(3) 0.1680(4) 0.049(2) Uani 1 1 d . U . . .
O1'C O 0.2262(3) 0.5379(3) 0.1420(4) 0.0585(19) Uani 1 1 d . U . . .
O1'G O 0.0804(3) 0.6274(3) 0.1544(4) 0.0522(18) Uani 1 1 d . U . . .
C2'G C 0.0550(5) 0.6612(4) 0.2413(7) 0.064(3) Uani 1 1 d . U . . .
H2'3 H 0.0431 0.6854 0.2539 0.077 Uiso 1 1 calc R U . . .
H2'4 H 0.0818 0.6645 0.2718 0.077 Uiso 1 1 calc R U . . .
N4B N 0.1230(4) 0.2048(4) 0.3218(5) 0.059(2) Uani 1 1 d . U . . .
H4B1 H 0.0929 0.2030 0.3234 0.071 Uiso 1 1 calc R U . . .
H4B2 H 0.1248 0.1765 0.3200 0.071 Uiso 1 1 calc R U . . .
N3B N 0.1626(3) 0.2943(3) 0.3248(5) 0.049(2) Uani 1 1 d . U . . .
N1B N 0.2547(3) 0.3455(3) 0.3209(4) 0.047(2) Uani 1 1 d . U . . .
C2'F C 0.2524(6) 0.2210(7) 0.9105(8) 0.087(4) Uani 1 1 d . U . . .
H2'5 H 0.2660 0.2570 0.8961 0.104 Uiso 1 1 calc R U . . .
H2'6 H 0.2247 0.1977 0.8809 0.104 Uiso 1 1 calc R U . . .
C4'F C 0.2721(5) 0.1634(5) 0.9832(8) 0.067(3) Uani 1 1 d . U . . .
H4'F H 0.2971 0.1788 1.0194 0.081 Uiso 1 1 calc R U . . .
C5'F C 0.2574(6) 0.1073(5) 0.9802(7) 0.073(3) Uani 1 1 d . U . . .
H5F1 H 0.2891 0.1049 0.9784 0.087 Uiso 1 1 calc R U . . .
H5F2 H 0.2385 0.0898 1.0198 0.087 Uiso 1 1 calc R U . . .
N1E N 0.6011(3) 0.6970(3) 0.6626(4) 0.0384(17) Uani 1 1 d . U . . .
N4E N 0.6039(4) 0.8372(3) 0.6627(5) 0.049(2) Uani 1 1 d . U . . .
H4E1 H 0.6342 0.8654 0.6629 0.058 Uiso 1 1 calc R U . . .
H4E2 H 0.5758 0.8394 0.6629 0.058 Uiso 1 1 calc R U . . .
N3E N 0.6463(3) 0.7892(3) 0.6617(4) 0.0368(17) Uani 1 1 d . U . . .
H3E H 0.6754 0.8187 0.6609 0.044 Uiso 1 1 calc R U . . .
N1K N 0.2783(3) 0.3326(4) 0.4958(5) 0.051(2) Uani 1 1 d . U . . .
N3K N 0.2395(3) 0.3862(3) 0.4950(5) 0.048(2) Uani 1 1 d . U . . .
O2XC O 0.4102(4) 0.0551(3) 0.5187(5) 0.077(2) Uani 1 1 d . U . . .
C4A C 0.2766(4) -0.0707(4) 0.6622(5) 0.039(2) Uani 1 1 d . U . . .
C2A C 0.2274(4) -0.0255(4) 0.6588(5) 0.041(2) Uani 1 1 d . U . . .
N1A N 0.2747(3) 0.0216(3) 0.6572(4) 0.0405(17) Uani 1 1 d . U . . .
C1'A C 0.2713(4) 0.0717(4) 0.6536(6) 0.047(2) Uani 1 1 d . U . . .
H1'A H 0.2420 0.0676 0.6807 0.057 Uiso 1 1 calc R U . . .
O1'A O 0.3177(3) 0.1120(3) 0.6779(4) 0.0497(16) Uani 1 1 d . U . . .
C4'A C 0.3485(4) 0.1519(4) 0.6296(6) 0.050(2) Uani 1 1 d . U . . .
H4'A H 0.3392 0.1796 0.6320 0.060 Uiso 1 1 calc R U . . .
C5'A C 0.4049(4) 0.1753(4) 0.6453(6) 0.058(3) Uani 1 1 d . U . . .
H5A2 H 0.4249 0.2033 0.6142 0.070 Uiso 1 1 calc R U . . .
H5A1 H 0.4110 0.1912 0.6885 0.070 Uiso 1 1 calc R U . . .
O5'A O 0.4244(3) 0.1391(3) 0.6444(4) 0.0556(19) Uani 1 1 d . U . . .
H5'A H 0.4204 0.1262 0.6077 0.083 Uiso 1 1 calc R U . . .
C2'A C 0.2639(4) 0.0842(4) 0.5836(6) 0.057(3) Uani 1 1 d . U . . .
H2'7 H 0.2468 0.1052 0.5828 0.068 Uiso 1 1 calc R U . . .
H2'8 H 0.2427 0.0522 0.5589 0.068 Uiso 1 1 calc R U . . .
C6A C 0.3215(4) 0.0227(4) 0.6583(5) 0.041(2) Uani 1 1 d . U . . .
H6A H 0.3525 0.0550 0.6581 0.049 Uiso 1 1 calc R U . . .
O5'J O -0.0371(4) 0.0793(5) 0.6075(7) 0.107(4) Uani 1 1 d . U . . .
H5'J H -0.0207 0.0808 0.5642 0.161 Uiso 1 1 d R U . . .
C5'J C -0.0123(5) 0.0675(5) 0.6537(8) 0.076(3) Uani 1 1 d . U . . .
H5J2 H -0.0163 0.0333 0.6437 0.091 Uiso 1 1 calc R U . . .
H5J1 H -0.0293 0.0645 0.6955 0.091 Uiso 1 1 calc R U . . .
C4'J C 0.0453(5) 0.1064(5) 0.6608(8) 0.071(3) Uani 1 1 d . U . . .
H4'J H 0.0603 0.0947 0.6953 0.085 Uiso 1 1 calc R U . . .
C1'J C 0.0959(5) 0.1968(4) 0.6456(6) 0.059(3) Uani 1 1 d . U . . .
H1'J H 0.1286 0.2032 0.6665 0.071 Uiso 1 1 calc R U . . .
N1'J N 0.0895(3) 0.2426(3) 0.6534(5) 0.051(2) Uani 1 1 d . U . . .
C6J C 0.0416(4) 0.2386(4) 0.6510(6) 0.055(3) Uani 1 1 d . U . . .
H6J H 0.0121 0.2056 0.6452 0.067 Uiso 1 1 calc R U . . .
C4J C 0.0830(4) 0.3305(4) 0.6622(5) 0.046(2) Uani 1 1 d . U . . .
C2'J C 0.0946(6) 0.1810(5) 0.5749(7) 0.072(3) Uani 1 1 d . U . . .
H2'9 H 0.1280 0.2033 0.5534 0.086 Uiso 1 1 calc R U . . .
H2'X H 0.0669 0.1823 0.5508 0.086 Uiso 1 1 calc R U . . .
C2J C 0.1350(4) 0.2916(4) 0.6591(5) 0.047(2) Uani 1 1 d . U . . .
N3J N 0.1296(3) 0.3347(3) 0.6631(4) 0.0433(19) Uani 1 1 d . U . . .
C4O C 0.6245(4) 0.3982(4) 0.1744(5) 0.043(2) Uani 1 1 d . U . . .
C2O C 0.7186(4) 0.4428(4) 0.1770(5) 0.044(2) Uani 1 1 d . U . . .
C4'O C 0.7770(4) 0.6210(4) 0.1835(6) 0.054(2) Uani 1 1 d . U . . .
H4'O H 0.8134 0.6487 0.1758 0.065 Uiso 1 1 calc R U . . .
C5'O C 0.7405(5) 0.6422(5) 0.1680(8) 0.072(3) Uani 1 1 d . U . . .
H5O2 H 0.7522 0.6744 0.1928 0.086 Uiso 1 1 calc R U . . .
H5O1 H 0.7445 0.6517 0.1219 0.086 Uiso 1 1 calc R U . . .
O5'O O 0.6876(4) 0.6097(4) 0.1802(7) 0.097(3) Uani 1 1 d . U . . .
H5'O H 0.6827 0.6011 0.2276 0.145 Uiso 1 1 d R U . . .
C2'O C 0.7967(4) 0.5563(4) 0.2344(6) 0.051(2) Uani 1 1 d . U . . .
H2'Y H 0.8346 0.5765 0.2298 0.061 Uiso 1 1 calc R U . . .
H2'Z H 0.7876 0.5266 0.2631 0.061 Uiso 1 1 calc R U . . .
C5O C 0.6259(4) 0.4469(4) 0.1751(5) 0.046(2) Uani 1 1 d . U . . .
H5O H 0.5950 0.4483 0.1767 0.056 Uiso 1 1 calc R U . . .
C6O C 0.6728(4) 0.4912(4) 0.1733(6) 0.049(3) Uani 1 1 d . U . . .
H6O H 0.6742 0.5235 0.1719 0.059 Uiso 1 1 calc R U . . .
C5'M C 0.3510(5) 0.2394(6) 0.3249(8) 0.073(3) Uani 1 1 d . U . . .
H5M2 H 0.3204 0.2163 0.2988 0.087 Uiso 1 1 calc R U . C 1
H5M1 H 0.3395 0.2385 0.3696 0.087 Uiso 1 1 calc R U . C 1
C4'M C 0.3895(5) 0.2196(5) 0.3232(7) 0.070(3) Uani 1 1 d . U . D 1
H4'M H 0.3733 0.1830 0.3378 0.084 Uiso 1 1 calc R U . D 1
N1M N 0.5232(4) 0.3049(4) 0.3368(5) 0.055(2) Uani 1 1 d . U . . .
C2M C 0.5734(4) 0.3096(5) 0.3391(6) 0.052(3) Uani 1 1 d . U . . .
N3M N 0.6163(3) 0.3585(3) 0.3431(4) 0.0437(19) Uani 1 1 d . U . . .
C4M C 0.6114(4) 0.4013(5) 0.3403(5) 0.049(2) Uani 1 1 d . U . . .
C6M C 0.5186(5) 0.3485(6) 0.3335(6) 0.064(3) Uani 1 1 d . U . . .
H6M H 0.4853 0.3447 0.3301 0.077 Uiso 1 1 calc R U . . .
C5M C 0.5608(5) 0.3971(5) 0.3351(6) 0.060(3) Uani 1 1 d . U . . .
H5M H 0.5574 0.4268 0.3328 0.072 Uiso 1 1 calc R U . . .
C4L C 0.0949(4) 0.3344(4) 0.4910(5) 0.041(2) Uani 1 1 d . U . . .
C5L C 0.0470(4) 0.3354(4) 0.4933(6) 0.048(2) Uani 1 1 d . U . . .
H5L H 0.0147 0.3045 0.4934 0.058 Uiso 1 1 calc R U . . .
C6L C 0.0502(4) 0.3833(4) 0.4953(5) 0.045(2) Uani 1 1 d . U . . .
H6L H 0.0191 0.3845 0.4966 0.054 Uiso 1 1 calc R U . . .
C1'L C 0.0993(4) 0.4806(4) 0.4961(6) 0.049(2) Uani 1 1 d . U . . .
H1'L H 0.1270 0.5044 0.4659 0.058 Uiso 1 1 calc R U . . .
O1'L O 0.0510(3) 0.4735(3) 0.4750(3) 0.0497(17) Uani 1 1 d . U . . .
C4'L C 0.0245(4) 0.4857(4) 0.5267(5) 0.047(2) Uani 1 1 d . U . . .
H4'L H 0.0320 0.5220 0.5219 0.056 Uiso 1 1 calc R U . . .
O5'L O -0.0635(5) 0.4530(5) 0.5689(7) 0.114(4) Uani 1 1 d . U . . .
H5'L H -0.0516 0.4447 0.6104 0.172 Uiso 1 1 d R U . . .
C2L C 0.1444(4) 0.4290(4) 0.4955(5) 0.045(2) Uani 1 1 d . U . . .
C2'L C 0.1113(4) 0.5053(4) 0.5655(6) 0.049(2) Uani 1 1 d . U . . .
H2'A H 0.1281 0.5433 0.5630 0.059 Uiso 1 1 calc R U . . .
H2'B H 0.1340 0.4960 0.5895 0.059 Uiso 1 1 calc R U . . .
C4F C 0.0872(4) 0.2059(4) 0.9940(5) 0.042(2) Uani 1 1 d . U . . .
C2F C 0.1788(4) 0.2552(4) 0.9873(5) 0.044(2) Uani 1 1 d . U . . .
N1F N 0.1796(3) 0.2083(4) 0.9828(5) 0.051(2) Uani 1 1 d . U . . .
C6F C 0.1354(5) 0.1618(5) 0.9800(7) 0.064(3) Uani 1 1 d . U . . .
H6F H 0.1379 0.1317 0.9738 0.076 Uiso 1 1 calc R U . . .
O5H O 0.1867(4) 0.1097(4) 0.1803(7) 0.040(3) Uani 0.5 1 d D U P E 2
H5H2 H 0.1806 0.0973 0.2174 0.060 Uiso 0.5 1 d R U P E 2
C5'H C 0.2397(5) 0.1461(5) 0.1739(7) 0.063(3) Uani 1 1 d D U . F 1
H5HC H 0.2488 0.1745 0.2047 0.076 Uiso 0.5 1 d R U P F 2
H5HD H 0.2459 0.1608 0.1302 0.076 Uiso 0.5 1 d R U P F 2
H5HA H 0.2411 0.1562 0.1285 0.076 Uiso 0.5 1 d R U P F 1
H5HB H 0.2037 0.1202 0.1846 0.076 Uiso 0.5 1 d R U P F 1
C4'H C 0.2763(4) 0.1235(4) 0.1855(6) 0.051(2) Uani 1 1 d . U . . .
H4'H H 0.3129 0.1516 0.1800 0.062 Uiso 1 1 calc R U . F 1
O1'H O 0.2651(3) 0.0826(3) 0.1396(4) 0.0538(17) Uani 1 1 d . U . . .
C1'H C 0.2713(4) 0.0410(4) 0.1641(6) 0.051(2) Uani 1 1 d . U . . .
H1'H H 0.2952 0.0360 0.1353 0.061 Uiso 1 1 calc R U . . .
N1H N 0.2200(3) -0.0071(3) 0.1644(4) 0.0425(18) Uani 1 1 d . U . . .
C6H C 0.1733(4) -0.0069(4) 0.1660(6) 0.048(2) Uani 1 1 d . U . . .
H6H H 0.1742 0.0250 0.1711 0.058 Uiso 1 1 calc R U . . .
C5H C 0.1268(4) -0.0509(4) 0.1605(6) 0.046(2) Uani 1 1 d . U . . .
H5H H 0.0957 -0.0498 0.1594 0.056 Uiso 1 1 calc R U . . .
C4H C 0.1263(4) -0.0988(4) 0.1564(5) 0.038(2) Uani 1 1 d . U . . .
N4H N 0.0821(3) -0.1440(3) 0.1512(5) 0.049(2) Uani 1 1 d . U . . .
H4H1 H 0.0829 -0.1729 0.1489 0.059 Uiso 1 1 calc R U . . .
H4H2 H 0.0525 -0.1447 0.1502 0.059 Uiso 1 1 calc R U . . .
C2'H C 0.2961(4) 0.0573(4) 0.2321(6) 0.055(3) Uani 1 1 d . U . . .
H2'C H 0.3341 0.0786 0.2290 0.066 Uiso 1 1 calc R U . . .
H2'D H 0.2873 0.0267 0.2589 0.066 Uiso 1 1 calc R U . . .
N3H N 0.1722(3) -0.0987(3) 0.1579(4) 0.0378(17) Uani 1 1 d . U . . .
H3H H 0.1712 -0.1285 0.1558 0.045 Uiso 1 1 calc R U . . .
C2H C 0.2204(4) -0.0539(4) 0.1626(5) 0.041(2) Uani 1 1 d . U . . .
C1XD C 0.3645(4) 0.5287(4) 0.0088(6) 0.055(3) Uani 1 1 d D U . . .
C2P C 0.6306(4) 0.2630(4) 0.1720(5) 0.046(2) Uani 1 1 d . U . . .
N1P N 0.6286(3) 0.2163(3) 0.1753(4) 0.048(2) Uani 1 1 d . U . . .
C1'P C 0.5758(5) 0.1701(4) 0.1779(6) 0.057(3) Uani 1 1 d . U . . .
H1'P H 0.5517 0.1758 0.1506 0.068 Uiso 1 1 calc R U . G 1
C4'P C 0.5360(6) 0.0793(5) 0.1781(10) 0.108(5) Uani 1 1 d D U . A 1
H4'P H 0.5119 0.0631 0.1411 0.129 Uiso 1 1 calc R U . A 1
C6P C 0.6730(5) 0.2120(4) 0.1786(6) 0.055(3) Uani 1 1 d . U . . .
H6P H 0.6697 0.1789 0.1822 0.067 Uiso 1 1 calc R U . . .
C2'P C 0.5547(6) 0.1561(5) 0.2470(7) 0.081(4) Uani 1 1 d . U . A 1
H20P H 0.5431 0.1798 0.2628 0.097 Uiso 1 1 calc R U . A 1
H21P H 0.5813 0.1576 0.2766 0.097 Uiso 1 1 calc R U . A 1
C5'N C 0.4698(4) 0.0474(4) 0.6619(6) 0.055(3) Uani 1 1 d . U . . .
H5N2 H 0.4586 0.0325 0.7053 0.066 Uiso 1 1 calc R U . . .
H5N1 H 0.4634 0.0767 0.6578 0.066 Uiso 1 1 calc R U . . .
C4'N C 0.5276(4) 0.0673(4) 0.6543(5) 0.047(2) Uani 1 1 d . U . . .
H4'N H 0.5342 0.0380 0.6605 0.057 Uiso 1 1 calc R U . . .
O1'N O 0.5563(3) 0.1067(3) 0.7027(3) 0.0442(15) Uani 1 1 d . U . . .
C1'N C 0.6040(4) 0.1479(4) 0.6786(6) 0.045(2) Uani 1 1 d . U . . .
H1'N H 0.6321 0.1532 0.7088 0.054 Uiso 1 1 calc R U . . .
C2N C 0.6475(4) 0.2433(3) 0.6759(5) 0.037(2) Uani 1 1 d . U . . .
C4N C 0.5984(4) 0.2891(4) 0.6765(5) 0.039(2) Uani 1 1 d . U . . .
C5N C 0.5507(4) 0.2399(4) 0.6748(6) 0.049(3) Uani 1 1 d . U . . .
H5N H 0.5183 0.2383 0.6737 0.059 Uiso 1 1 calc R U . . .
C6N C 0.5537(4) 0.1959(4) 0.6748(5) 0.039(2) Uani 1 1 d . U . . .
H6N H 0.5228 0.1635 0.6740 0.047 Uiso 1 1 calc R U . . .
C4D C 0.1666(4) 0.2618(4) 0.1545(5) 0.041(2) Uani 1 1 d . U . . .
N1D N 0.0729(3) 0.1704(3) 0.1595(4) 0.0411(18) Uani 1 1 d . U . . .
C1'D C 0.0198(4) 0.1217(4) 0.1601(6) 0.049(2) Uani 1 1 d . U . . .
H1'D H -0.0037 0.1263 0.1302 0.059 Uiso 1 1 calc R U . . .
O1'D O 0.0275(3) 0.0798(3) 0.1365(4) 0.0561(18) Uani 1 1 d . U . . .
C4'D C 0.0125(5) 0.0394(4) 0.1844(7) 0.067(3) Uani 1 1 d . U . . .
H4'D H -0.0243 0.0120 0.1778 0.080 Uiso 1 1 calc R U . H 1
C2'D C -0.0050(4) 0.1070(4) 0.2264(6) 0.055(3) Uani 1 1 d . U . . .
H20E H -0.0430 0.0861 0.2227 0.066 Uiso 1 1 calc R U . . .
H20F H 0.0039 0.1383 0.2519 0.066 Uiso 1 1 calc R U . . .
C2D C 0.0723(4) 0.2175(4) 0.1612(5) 0.043(2) Uani 1 1 d . U . . .
N3D N 0.1214(3) 0.2618(3) 0.1588(4) 0.0406(18) Uani 1 1 d . U . . .
H3D H 0.1230 0.2918 0.1602 0.049 Uiso 1 1 calc R U . . .
C4I C 0.2770(4) 0.4269(4) 0.6692(5) 0.037(2) Uani 1 1 d . U . . .
C2I C 0.2278(4) 0.4722(4) 0.6634(5) 0.039(2) Uani 1 1 d . U . . .
C1'I C 0.2698(4) 0.5677(4) 0.6672(6) 0.049(2) Uani 1 1 d . U . . .
H1'I H 0.2419 0.5624 0.6980 0.059 Uiso 1 1 calc R U . . .
O1'I O 0.3188(3) 0.6087(3) 0.6905(4) 0.0531(17) Uani 1 1 d . U . . .
C4'I C 0.3470(4) 0.6482(4) 0.6414(6) 0.049(2) Uani 1 1 d . U . . .
H4'I H 0.3394 0.6768 0.6473 0.059 Uiso 1 1 calc R U . . .
C5'I C 0.4050(4) 0.6702(5) 0.6476(7) 0.064(3) Uani 1 1 d . U . . .
H5I1 H 0.4223 0.6966 0.6138 0.077 Uiso 1 1 calc R U . . .
H5I2 H 0.4162 0.6878 0.6896 0.077 Uiso 1 1 calc R U . . .
C2'I C 0.2583(5) 0.5814(4) 0.6030(7) 0.061(3) Uani 1 1 d . U . . .
H2'G H 0.2420 0.6030 0.6073 0.073 Uiso 1 1 calc R U . . .
H2'H H 0.2349 0.5500 0.5784 0.073 Uiso 1 1 calc R U . . .
C5I C 0.3244(4) 0.4751(4) 0.6697(6) 0.047(2) Uani 1 1 d . U . . .
H5I H 0.3567 0.4765 0.6710 0.056 Uiso 1 1 calc R U . . .
C6I C 0.3212(4) 0.5201(4) 0.6684(5) 0.043(2) Uani 1 1 d . U . . .
H6I H 0.3520 0.5526 0.6698 0.052 Uiso 1 1 calc R U . . .
C4C C 0.0741(4) 0.3626(4) 0.1637(5) 0.043(2) Uani 1 1 d . U . . .
C2C C 0.1651(4) 0.3998(4) 0.1623(5) 0.044(2) Uani 1 1 d . U . . .
C1'C C 0.2264(5) 0.4932(4) 0.1675(7) 0.063(3) Uani 1 1 d . U . . .
H1'C H 0.2466 0.4842 0.1372 0.075 Uiso 1 1 calc R U . I 1
C4'C C 0.2529(5) 0.5820(4) 0.1810(7) 0.065(3) Uani 1 1 d . U . B 1
H4'C H 0.2907 0.5999 0.1715 0.078 Uiso 1 1 calc R U . B 1
C5'C C 0.2318(5) 0.6190(4) 0.1719(8) 0.068(3) Uani 1 1 d . U . . .
H5C2 H 0.2532 0.6506 0.1973 0.082 Uiso 1 1 calc R U . B 1
H5C1 H 0.2353 0.6292 0.1262 0.082 Uiso 1 1 calc R U . B 1
O5'C O 0.1799(4) 0.5981(4) 0.1903(5) 0.070(2) Uani 1 1 d . U . . .
H5'C H 0.1767 0.5903 0.2293 0.106 Uiso 1 1 calc R U . . .
C5C C 0.0793(5) 0.4138(5) 0.1682(5) 0.056(3) Uani 1 1 d . U . . .
H5C H 0.0500 0.4180 0.1701 0.067 Uiso 1 1 calc R U . . .
C6C C 0.1287(5) 0.4556(5) 0.1695(5) 0.055(3) Uani 1 1 d . U . . .
H6C H 0.1337 0.4895 0.1715 0.066 Uiso 1 1 calc R U . . .
C4G C 0.2229(4) 0.8056(4) 0.1615(5) 0.041(2) Uani 1 1 d . U . . .
N1G N 0.1288(3) 0.7162(3) 0.1686(4) 0.0413(18) Uani 1 1 d . U . . .
C1'G C 0.0750(4) 0.6708(4) 0.1721(5) 0.045(2) Uani 1 1 d . U . . .
H1'G H 0.0511 0.6750 0.1425 0.053 Uiso 1 1 calc R U . . .
C4'G C 0.0344(4) 0.5791(4) 0.1728(6) 0.048(2) Uani 1 1 d . U . . .
H4'G H 0.0110 0.5647 0.1348 0.058 Uiso 1 1 calc R U . . .
C2G C 0.1315(4) 0.7657(4) 0.1601(5) 0.039(2) Uani 1 1 d . U . . .
N3G N 0.1808(3) 0.8094(3) 0.1579(4) 0.0401(18) Uani 1 1 d . U . . .
C4B C 0.1665(4) 0.2510(4) 0.3220(5) 0.046(2) Uani 1 1 d . U . . .
C2B C 0.2066(4) 0.3422(4) 0.3252(5) 0.047(2) Uani 1 1 d . U . . .
C1'B C 0.3013(4) 0.3980(5) 0.3199(7) 0.059(3) Uani 1 1 d . U . . .
H1'B H 0.2953 0.4227 0.3458 0.071 Uiso 1 1 calc R U . . .
O1'B O 0.3427(3) 0.3931(3) 0.3465(4) 0.064(2) Uani 1 1 d . U . . .
C4'B C 0.3921(4) 0.4365(4) 0.3305(7) 0.059(3) Uani 1 1 d . U . . .
H4'B H 0.4047 0.4601 0.3685 0.071 Uiso 1 1 calc R U . J 1
C5'B C 0.4314(6) 0.4181(7) 0.3168(9) 0.086(4) Uani 1 1 d . U . K 1
H5BD H 0.4653 0.4500 0.3130 0.104 Uiso 0.5 1 d R U P K 1
H5BC H 0.4329 0.4009 0.3566 0.104 Uiso 0.5 1 d R U P K 1
H5BA H 0.4233 0.3994 0.2754 0.104 Uiso 0.5 1 d R U P K 2
H5BB H 0.4660 0.4491 0.3128 0.104 Uiso 0.5 1 d R U P K 2
C2'B C 0.3181(5) 0.4185(6) 0.2508(7) 0.075(4) Uani 1 1 d . U . . .
H2'I H 0.2957 0.4307 0.2323 0.090 Uiso 1 1 calc R U . . .
H2'J H 0.3177 0.3918 0.2225 0.090 Uiso 1 1 calc R U . . .
C5B C 0.2153(4) 0.2541(5) 0.3137(6) 0.053(2) Uani 1 1 d . U . . .
H5B H 0.2174 0.2238 0.3076 0.064 Uiso 1 1 calc R U . . .
C6B C 0.2587(4) 0.3014(5) 0.3147(6) 0.053(3) Uani 1 1 d . U . . .
H6B H 0.2916 0.3043 0.3111 0.063 Uiso 1 1 calc R U . . .
O1'F O 0.2271(3) 0.1670(4) 1.0013(5) 0.071(2) Uani 1 1 d . U . . .
C5'E C 0.4704(5) 0.5435(5) 0.6373(7) 0.066(3) Uani 1 1 d . U . . .
H5E1 H 0.4618 0.5709 0.6453 0.079 Uiso 1 1 calc R U . . .
H5E2 H 0.4551 0.5273 0.5956 0.079 Uiso 1 1 calc R U . . .
C4'E C 0.5284(4) 0.5675(4) 0.6338(6) 0.049(2) Uani 1 1 d . U . . .
H4'E H 0.5374 0.5399 0.6405 0.059 Uiso 1 1 calc R U . . .
O1'E O 0.5537(3) 0.6068(2) 0.6836(4) 0.0466(16) Uani 1 1 d . U . . .
C1'E C 0.6027(4) 0.6472(4) 0.6636(5) 0.043(2) Uani 1 1 d . U . . .
H1'E H 0.6292 0.6507 0.6955 0.051 Uiso 1 1 calc R U . . .
C6E C 0.5545(4) 0.6969(4) 0.6634(5) 0.039(2) Uani 1 1 d . U . . .
H6E H 0.5232 0.6648 0.6641 0.047 Uiso 1 1 calc R U . . .
C5E C 0.5524(4) 0.7420(4) 0.6633(5) 0.045(2) Uani 1 1 d . U . . .
H5E H 0.5204 0.7414 0.6639 0.054 Uiso 1 1 calc R U . . .
C4E C 0.6006(4) 0.7901(4) 0.6621(5) 0.038(2) Uani 1 1 d . U . . .
C2'E C 0.6162(4) 0.6341(4) 0.5973(6) 0.049(2) Uani 1 1 d . U . . .
H2'K H 0.6326 0.6126 0.6018 0.059 Uiso 1 1 calc R U . . .
H2'L H 0.6398 0.6658 0.5733 0.059 Uiso 1 1 calc R U . . .
C2E C 0.6484(3) 0.7427(3) 0.6627(4) 0.0339(19) Uani 1 1 d . U . . .
C1XF C 0.6598(5) 0.1326(4) 0.3507(6) 0.058(3) Uani 1 1 d D U . . .
C2XF C 0.6220(5) 0.1165(4) 0.4076(6) 0.070(3) Uani 1 1 d D U . . .
C4K C 0.2868(4) 0.4285(4) 0.5012(5) 0.044(2) Uani 1 1 d . U . . .
C5K C 0.3336(4) 0.4238(5) 0.5067(6) 0.056(3) Uani 1 1 d . U . . .
H5K H 0.3668 0.4532 0.5121 0.067 Uiso 1 1 calc R U . . .
C6K C 0.3271(4) 0.3766(5) 0.5036(6) 0.055(3) Uani 1 1 d . U . . .
H6K H 0.3564 0.3725 0.5068 0.066 Uiso 1 1 calc R U . . .
C1'K C 0.2699(5) 0.2788(5) 0.4915(7) 0.060(3) Uani 1 1 d . U . . .
H1'K H 0.2426 0.2597 0.4586 0.072 Uiso 1 1 calc R U . . .
C2K C 0.2340(4) 0.3371(4) 0.4920(6) 0.048(2) Uani 1 1 d . U . . .
O1XC O 0.4636(3) 0.1413(3) 0.5238(5) 0.071(2) Uani 1 1 d . U . . .
C1XA C 0.4358(6) 0.6019(6) 0.4907(7) 0.077(3) Uani 1 1 d D U . . .
O1XA O 0.4010(5) 0.5658(6) 0.5245(6) 0.109(4) Uani 1 1 d . U . . .
C5'G C 0.0513(5) 0.5422(5) 0.1933(7) 0.069(3) Uani 1 1 d . U . . .
H5G1 H 0.0721 0.5554 0.2329 0.083 Uiso 1 1 calc R U . . .
H5G2 H 0.0204 0.5088 0.2037 0.083 Uiso 1 1 calc R U . . .
C4'K C 0.3342(6) 0.2556(6) 0.5141(7) 0.068(3) Uani 1 1 d . U . . .
H4'K H 0.3223 0.2189 0.5025 0.082 Uiso 1 1 calc R U . . .
C1'F C 0.2328(5) 0.2141(5) 0.9781(7) 0.067(3) Uani 1 1 d . U . . .
H1'F H 0.2578 0.2434 1.0055 0.081 Uiso 1 1 calc R U . . .
C5'K C 0.4001(7) 0.2939(11) 0.5139(8) 0.134(8) Uani 1 1 d . U . . .
H5K2 H 0.4137 0.2962 0.4700 0.161 Uiso 1 1 calc R U . . .
H5K1 H 0.4099 0.3291 0.5285 0.161 Uiso 1 1 calc R U . . .
C2'K C 0.2514(5) 0.2482(5) 0.5557(7) 0.065(3) Uani 1 1 d . U . . .
H2'M H 0.2295 0.2107 0.5477 0.078 Uiso 1 1 calc R U . . .
H2'N H 0.2319 0.2602 0.5820 0.078 Uiso 1 1 calc R U . . .
C2XA C 0.4531(6) 0.5857(5) 0.4293(6) 0.084(4) Uani 1 1 d D U . . .
O5'F O 0.2254(6) 0.0807(5) 0.9249(7) 0.117(4) Uani 1 1 d . U . . .
H5'F H 0.1982 0.0820 0.9266 0.175 Uiso 1 1 calc R U . . .
C1XC C 0.4375(5) 0.0984(5) 0.4956(6) 0.062(3) Uani 1 1 d D U . . .
F1XD F 0.4140(4) 0.5191(8) 0.0905(8) 0.244(10) Uani 1 1 d D U . . .
F2XC F 0.3987(8) 0.0915(11) 0.3941(9) 0.311(13) Uani 1 1 d D U . . .
C2XC C 0.4425(8) 0.0994(6) 0.4227(7) 0.151(7) Uani 1 1 d D U . . .
F3XD F 0.3319(5) 0.4748(6) 0.1034(7) 0.204(8) Uani 1 1 d D U . . .
C5'D C 0.0492(6) 0.0161(6) 0.1743(12) 0.117(6) Uani 1 1 d D U . L 1
H5DB H 0.0544 0.0127 0.1280 0.140 Uiso 0.5 1 d R U P L 1
H5DA H 0.0833 0.0387 0.1942 0.140 Uiso 0.5 1 d R U P L 1
H5DD H 0.0381 -0.0136 0.2037 0.140 Uiso 0.5 1 d R U P L 2
H5DC H 0.0452 0.0028 0.1299 0.140 Uiso 0.5 1 d R U P L 2
O1XB O 0.3792(4) 0.0432(4) -0.0254(7) 0.099(3) Uani 1 1 d . U . . .
C2'C C 0.2534(6) 0.5050(5) 0.2329(8) 0.078(4) Uani 1 1 d . U . B 1
H2'O H 0.2910 0.5194 0.2278 0.094 Uiso 1 1 calc R U . B 1
H2'P H 0.2393 0.4736 0.2597 0.094 Uiso 1 1 calc R U . B 1
C1XB C 0.4184(5) 0.0743(5) 0.0061(7) 0.080(3) Uani 1 1 d D U . . .
O2XB O 0.4652(4) 0.0949(4) -0.0108(6) 0.094(3) Uani 1 1 d . U . . .
F2XB F 0.3906(6) 0.0486(7) 0.1150(8) 0.203(8) Uani 1 1 d D U . . .
F3XB F 0.3704(5) 0.1012(6) 0.0744(7) 0.169(5) Uani 1 1 d D U . . .
C2XB C 0.4087(6) 0.0885(8) 0.0742(8) 0.125(5) Uani 1 1 d D U . . .
F1XB F 0.4508(5) 0.1274(8) 0.1004(7) 0.230(10) Uani 1 1 d D U . . .
C2XD C 0.3706(6) 0.5197(7) 0.0792(7) 0.122(6) Uani 1 1 d D U . . .
F2XD F 0.3717(10) 0.5575(8) 0.1155(8) 0.304(11) Uani 1 1 d D U . . .
O5'B O 0.4326(7) 0.3872(7) 0.3673(11) 0.081(5) Uani 0.5 1 d . U P M 2
H5B2 H 0.4412 0.4038 0.4017 0.121 Uiso 0.5 1 d R U P M 2
C1'M C 0.4791(4) 0.2508(6) 0.3335(8) 0.073(3) Uani 1 1 d . U . . .
H1'M H 0.4865 0.2277 0.3604 0.088 Uiso 1 1 calc R U . N 1
C2'M C 0.4694(6) 0.2317(10) 0.2624(10) 0.140(7) Uani 1 1 d . U . D 1
H2'Q H 0.4993 0.2555 0.2357 0.168 Uiso 1 1 calc R U . D 1
H2'R H 0.4660 0.1971 0.2600 0.168 Uiso 1 1 calc R U . D 1
O5'P O 0.5706(8) 0.0247(7) 0.1511(10) 0.167(7) Uani 1 1 d D U . . .
H5'P H 0.5464 0.0095 0.1250 0.250 Uiso 1 1 calc R U . . .
C5'P C 0.5546(8) 0.0399(7) 0.2006(12) 0.144(9) Uani 1 1 d D U . . .
H5P1 H 0.5828 0.0570 0.2322 0.172 Uiso 1 1 calc R U . A 1
H5P2 H 0.5256 0.0096 0.2216 0.172 Uiso 1 1 calc R U . A 1
F3XC F 0.4482(10) 0.0602(6) 0.3992(9) 0.274(11) Uani 1 1 d D U . . .
O1XG O 0.1438(4) 0.0465(4) 0.3451(6) 0.092(3) Uani 1 1 d . U . . .
O2XG O 0.1620(5) 0.1243(4) 0.3058(6) 0.092(3) Uani 1 1 d . U . . .
C1XG C 0.1618(5) 0.0939(4) 0.3489(7) 0.065(3) Uani 1 1 d D U . . .
F1XG F 0.2335(5) 0.1657(4) 0.4021(6) 0.158(5) Uani 1 1 d D U . . .
C2XG C 0.1896(6) 0.1204(6) 0.4101(8) 0.102(4) Uani 1 1 d D U . . .
F2XG F 0.1589(7) 0.1320(11) 0.4448(9) 0.294(12) Uani 1 1 d D U . . .
F3XG F 0.2044(7) 0.0940(6) 0.4452(9) 0.246(10) Uani 1 1 d D U . . .
O1XE O 0.2987(4) 0.2893(5) 0.1541(7) 0.103(4) Uani 1 1 d . U . . .
O2XE O 0.3808(6) 0.3084(9) 0.1720(9) 0.191(10) Uani 1 1 d . U . . .
C1XE C 0.3446(6) 0.3090(7) 0.1421(9) 0.094(5) Uani 1 1 d D U . . .
F3XE F 0.4111(6) 0.3824(8) 0.0869(11) 0.270(12) Uani 1 1 d D U . . .
F1XE F 0.3312(6) 0.3626(9) 0.0676(11) 0.251(10) Uani 1 1 d D U . . .
F2XE F 0.3634(13) 0.3173(10) 0.0285(10) 0.346(15) Uani 1 1 d D U . . .
C2XE C 0.3638(8) 0.3440(9) 0.0814(10) 0.153(7) Uani 1 1 d D U . . .
O5'D O 0.1037(8) 0.0520(11) 0.1844(15) 0.131(10) Uani 0.5 1 d D U P O 2
H5D2 H 0.1086 0.0632 0.2221 0.196 Uiso 0.5 1 d R U P O 2
O5D O 0.0290(15) -0.0295(13) 0.209(2) 0.198(18) Uani 0.5 1 d D U P L 1
H5D1 H 0.0050 -0.0522 0.1843 0.297 Uiso 0.5 1 d R U P L 1
O5'H O 0.2584(13) 0.1898(9) 0.2141(13) 0.120(9) Uani 0.5 1 d . U P F 1
H5H1 H 0.2720 0.2269 0.1989 0.180 Uiso 0.5 1 d R U P F 1
S3'M S 0.4198(3) 0.2292(4) 0.2360(4) 0.0657(16) Uani 0.5 1 d . U P D 1
S3MA S 0.4012(3) 0.1932(3) 0.2557(4) 0.075(2) Uani 0.5 1 d . U P P 2
O5'K O 0.4187(6) 0.2735(7) 0.5523(8) 0.140(5) Uani 1 1 d . U . . .
H5'K H 0.4069 0.2716 0.5892 0.210 Uiso 1 1 calc R U . . .
O5B O 0.429(2) 0.3876(17) 0.271(2) 0.188(14) Uani 0.5 1 d . U P K 1
H5B1 H 0.4023 0.3590 0.2734 0.283 Uiso 0.5 1 d R U P K 1
O2XH O 0.1300(6) 0.1248(5) 0.8100(9) 0.140(5) Uani 1 1 d . U . . .
C2XH C 0.1911(10) 0.1334(11) 0.7393(12) 0.201(7) Uani 1 1 d D U . . .
F1XH F 0.2391(8) 0.1404(11) 0.7533(10) 0.271(11) Uani 1 1 d D U . . .
F2XH F 0.2008(9) 0.1822(9) 0.7251(10) 0.271(10) Uani 1 1 d D U . . .
O1XH O 0.1322(16) 0.0481(11) 0.7970(15) 0.295(13) Uani 1 1 d . U . . .
C1XH C 0.1491(13) 0.1009(11) 0.7896(15) 0.192(8) Uani 1 1 d D U . . .
F3XH F 0.1769(11) 0.1034(13) 0.6868(12) 0.387(16) Uani 1 1 d D U . . .
S3CA S 0.2588(7) 0.5650(6) 0.2594(9) 0.108(5) Uani 0.5 1 d . U P Q 2
S3PA S 0.5217(9) 0.0993(8) 0.2580(12) 0.187(8) Uani 0.5 1 d . U P R 2

loop_
_atom_site_aniso_label
_atom_site_aniso_U_11
_atom_site_aniso_U_22
_atom_site_aniso_U_33
_atom_site_aniso_U_23
_atom_site_aniso_U_13
_atom_site_aniso_U_12
S3'K 0.073(2) 0.094(2) 0.071(2) 0.0009(18) -0.0046(17) 0.055(2)
S3'A 0.0535(16) 0.0515(15) 0.0596(17) -0.0007(13) -0.0055(13) 0.0210(13)
S3'J 0.088(2) 0.0436(17) 0.129(3) -0.0022(19) 0.035(2) 0.0296(17)
S3'O 0.0542(16) 0.0486(15) 0.0693(18) -0.0086(14) -0.0079(14) 0.0267(13)
S3'L 0.0453(14) 0.0577(16) 0.0516(15) -0.0046(13) -0.0069(12) 0.0270(13)
S3'H 0.0546(16) 0.0475(15) 0.0655(17) -0.0038(13) -0.0086(14) 0.0274(13)
S3'P 0.030(2) 0.024(3) 0.073(4) -0.001(3) 0.009(3) -0.001(2)
S3'N 0.0432(13) 0.0449(14) 0.0487(14) -0.0040(11) 0.0028(11) 0.0177(11)
S3'D 0.0567(18) 0.073(2) 0.087(2) 0.0239(18) 0.0055(17) 0.0310(16)
S3'I 0.0647(18) 0.0562(17) 0.0719(19) 0.0085(15) -0.0093(15) 0.0304(15)
S3'C 0.039(3) 0.040(4) 0.069(4) -0.001(3) -0.004(3) 0.011(3)
S3'G 0.0506(16) 0.0423(15) 0.087(2) -0.0041(15) 0.0252(15) 0.0085(13)
S3'B 0.0503(17) 0.0612(19) 0.109(3) 0.0254(19) -0.0041(18) 0.0126(15)
S3'F 0.095(3) 0.111(3) 0.152(4) 0.052(3) 0.057(3) 0.078(3)
S3'E 0.0593(17) 0.0486(15) 0.0597(16) -0.0017(13) 0.0024(14) 0.0238(13)
O2A 0.030(3) 0.048(4) 0.086(6) 0.007(4) 0.004(4) 0.016(3)
N4J 0.047(5) 0.051(5) 0.071(6) -0.003(5) -0.001(5) 0.025(4)
O2XD 0.056(5) 0.070(6) 0.071(6) 0.020(5) 0.004(4) 0.002(4)
N4P 0.045(5) 0.047(5) 0.069(6) -0.003(4) -0.005(4) 0.022(4)
O1'P 0.087(6) 0.041(4) 0.069(5) -0.005(4) 0.016(4) 0.023(4)
O2P 0.038(4) 0.050(4) 0.111(7) 0.002(4) 0.006(4) 0.025(4)
N4D 0.035(4) 0.040(4) 0.070(6) 0.007(4) 0.004(4) 0.018(4)
N4G 0.042(4) 0.036(4) 0.077(6) -0.001(4) 0.007(4) 0.017(4)
O2G 0.040(4) 0.035(4) 0.100(6) 0.002(4) 0.010(4) 0.022(3)
F2XF 0.100(6) 0.052(4) 0.125(7) -0.008(4) 0.039(5) 0.011(4)
F1XF 0.117(7) 0.064(4) 0.120(7) 0.006(5) 0.058(6) 0.047(5)
F3XF 0.132(8) 0.151(9) 0.061(5) 0.011(5) 0.016(5) 0.060(7)
O2XF 0.134(9) 0.061(5) 0.082(6) 0.016(5) 0.041(6) 0.058(6)
O1'K 0.069(5) 0.086(6) 0.057(4) -0.008(4) -0.009(4) 0.054(5)
O2XA 0.086(7) 0.082(6) 0.173(12) -0.062(7) -0.015(7) 0.048(6)
N4A 0.034(4) 0.043(4) 0.054(5) 0.007(4) 0.005(4) 0.013(4)
F2XA 0.201(11) 0.080(5) 0.107(7) -0.009(5) 0.006(7) 0.086(7)
N3A 0.030(4) 0.042(4) 0.035(4) -0.002(3) 0.003(3) 0.013(3)
O1W 0.095(7) 0.076(6) 0.093(7) -0.003(5) -0.013(6) 0.057(6)
C5A 0.026(4) 0.042(5) 0.055(6) 0.012(4) 0.008(4) 0.015(4)
O2W 0.063(5) 0.050(4) 0.092(6) 0.005(4) 0.008(5) 0.029(4)
O1'J 0.088(6) 0.042(4) 0.066(5) 0.001(4) 0.007(4) 0.022(4)
O5'G 0.072(5) 0.055(5) 0.100(7) 0.002(5) 0.006(5) 0.040(4)
C5J 0.038(5) 0.054(6) 0.064(7) -0.008(5) -0.008(5) 0.019(4)
F1XA 0.300(16) 0.210(14) 0.087(7) -0.054(8) -0.091(10) 0.166(13)
O2J 0.040(4) 0.035(4) 0.126(8) -0.007(4) -0.020(4) 0.013(3)
O2O 0.036(3) 0.045(4) 0.078(5) -0.004(4) -0.006(3) 0.025(3)
O4W 0.044(4) 0.060(5) 0.155(10) -0.018(6) -0.014(5) 0.031(4)
O1'M 0.036(4) 0.119(8) 0.075(5) -0.020(5) -0.008(4) 0.035(4)
O3W 0.050(6) 0.134(10) 0.157(11) 0.043(9) 0.017(6) 0.051(6)
N4M 0.066(6) 0.054(5) 0.089(7) -0.008(5) -0.014(6) 0.037(5)
F1XC 0.289(17) 0.108(8) 0.091(8) 0.016(7) 0.031(10) -0.014(10)
O2M 0.045(4) 0.050(4) 0.096(6) -0.008(4) -0.008(4) 0.025(4)
O2L 0.033(4) 0.048(4) 0.097(6) -0.003(4) 0.003(4) 0.018(3)
F3XA 0.194(10) 0.093(7) 0.124(9) 0.016(6) 0.072(8) 0.043(7)
N4F 0.040(4) 0.036(4) 0.085(7) -0.008(4) -0.001(4) 0.014(4)
N3F 0.042(4) 0.040(4) 0.049(5) -0.008(4) 0.001(4) 0.027(4)
O2F 0.047(4) 0.045(4) 0.098(6) 0.001(4) 0.012(4) 0.027(4)
O2H 0.042(4) 0.042(4) 0.078(5) -0.011(4) -0.011(4) 0.025(3)
O1XD 0.051(5) 0.074(6) 0.096(7) 0.019(5) -0.015(5) 0.004(4)
C5P 0.063(6) 0.041(5) 0.060(6) -0.001(5) 0.001(5) 0.032(5)
O5'N 0.049(4) 0.051(4) 0.084(6) 0.001(4) 0.006(4) 0.019(4)
O2N 0.035(3) 0.038(4) 0.092(6) -0.013(4) -0.006(4) 0.021(3)
C5D 0.049(5) 0.041(5) 0.066(7) 0.004(5) 0.016(5) 0.028(4)
O2D 0.037(4) 0.049(4) 0.079(5) 0.006(4) 0.005(3) 0.027(3)
O5'I 0.046(4) 0.067(5) 0.074(5) -0.004(4) -0.005(4) 0.030(4)
O2I 0.035(3) 0.047(4) 0.083(5) 0.011(4) 0.001(4) 0.020(3)
O2C 0.045(4) 0.038(4) 0.101(6) -0.006(4) -0.005(4) 0.024(3)
C5G 0.049(5) 0.041(5) 0.056(6) 0.005(5) 0.006(5) 0.027(4)
C6G 0.044(5) 0.032(5) 0.055(6) 0.007(4) 0.004(5) 0.018(4)
O2B 0.047(4) 0.050(4) 0.100(7) -0.010(4) -0.002(4) 0.027(4)
O5'E 0.061(5) 0.047(4) 0.092(6) 0.011(4) 0.008(4) 0.015(4)
O2E 0.039(4) 0.036(4) 0.080(5) 0.002(3) -0.004(4) 0.021(3)
O1XF 0.085(6) 0.052(5) 0.121(8) 0.025(5) 0.044(6) 0.039(5)
N4K 0.048(5) 0.059(5) 0.082(7) 0.005(5) 0.002(5) 0.029(4)
O2K 0.047(4) 0.058(5) 0.096(6) -0.007(4) -0.015(4) 0.028(4)
N4O 0.031(4) 0.049(5) 0.073(6) 0.000(4) 0.003(4) 0.022(4)
N3O 0.034(4) 0.039(4) 0.052(5) 0.002(4) 0.001(4) 0.024(3)
N1O 0.035(4) 0.034(4) 0.053(5) -0.006(3) -0.004(4) 0.017(3)
C1'O 0.036(5) 0.042(5) 0.075(7) -0.002(5) 0.002(5) 0.018(4)
O1'O 0.063(5) 0.048(4) 0.061(4) 0.002(3) 0.004(4) 0.033(4)
O5'M 0.113(9) 0.112(9) 0.167(13) 0.035(9) 0.004(9) 0.078(8)
N4L 0.045(5) 0.043(4) 0.062(5) -0.004(4) -0.007(4) 0.024(4)
N1L 0.034(4) 0.043(4) 0.058(5) -0.008(4) -0.007(4) 0.021(3)
C5'L 0.036(5) 0.100(10) 0.079(8) -0.022(7) -0.013(5) 0.034(6)
N3L 0.025(4) 0.050(4) 0.051(5) 0.000(4) 0.000(3) 0.022(3)
C5F 0.052(6) 0.043(5) 0.070(7) 0.001(5) 0.012(6) 0.024(5)
C4P 0.045(5) 0.048(5) 0.046(6) 0.007(5) 0.004(5) 0.027(4)
N3P 0.039(4) 0.037(4) 0.057(5) 0.002(4) 0.004(4) 0.022(3)
N1N 0.032(4) 0.037(4) 0.051(5) 0.002(3) 0.003(3) 0.019(3)
N3N 0.023(3) 0.030(4) 0.055(5) 0.002(3) 0.008(3) 0.011(3)
N4N 0.043(5) 0.040(4) 0.080(7) -0.002(4) -0.002(5) 0.024(4)
C2'N 0.032(4) 0.032(5) 0.064(6) -0.002(4) 0.001(4) 0.013(4)
C6D 0.044(5) 0.049(5) 0.067(7) 0.010(5) 0.002(5) 0.032(4)
N4I 0.035(4) 0.037(4) 0.064(6) 0.007(4) 0.005(4) 0.016(4)
N3I 0.033(4) 0.031(4) 0.055(5) -0.001(4) 0.004(4) 0.012(3)
N1I 0.033(4) 0.029(4) 0.069(6) -0.001(4) 0.000(4) 0.015(3)
N4C 0.059(5) 0.065(6) 0.067(6) -0.001(5) 0.003(5) 0.042(5)
N3C 0.053(4) 0.045(4) 0.051(5) -0.003(4) 0.002(4) 0.035(4)
N1C 0.058(5) 0.037(4) 0.058(5) -0.007(4) -0.007(4) 0.029(4)
O1'C 0.067(5) 0.048(4) 0.059(4) 0.001(3) 0.001(4) 0.027(4)
O1'G 0.052(4) 0.028(3) 0.065(5) -0.003(3) 0.017(3) 0.011(3)
C2'G 0.061(7) 0.038(5) 0.074(7) -0.010(5) 0.023(6) 0.010(5)
N4B 0.051(5) 0.044(5) 0.085(7) 0.012(5) 0.012(5) 0.026(4)
N3B 0.039(4) 0.047(4) 0.065(6) 0.007(4) 0.004(4) 0.026(4)
N1B 0.039(4) 0.046(4) 0.062(5) 0.013(4) 0.006(4) 0.025(4)
C2'F 0.087(9) 0.104(10) 0.111(10) 0.036(8) 0.042(8) 0.079(9)
C4'F 0.053(6) 0.063(6) 0.101(9) 0.002(6) 0.008(6) 0.041(6)
C5'F 0.079(8) 0.068(7) 0.083(8) 0.017(6) 0.019(6) 0.046(7)
N1E 0.028(4) 0.029(4) 0.058(5) -0.004(3) -0.001(3) 0.014(3)
N4E 0.044(5) 0.048(5) 0.069(6) -0.004(4) 0.000(4) 0.034(4)
N3E 0.027(4) 0.034(4) 0.050(4) 0.003(3) 0.002(3) 0.015(3)
N1K 0.040(4) 0.058(5) 0.062(5) -0.005(4) -0.004(4) 0.030(4)
N3K 0.037(4) 0.051(4) 0.059(5) 0.003(4) -0.007(4) 0.024(4)
O2XC 0.068(5) 0.052(5) 0.090(6) 0.015(4) 0.008(5) 0.015(4)
C4A 0.031(4) 0.051(5) 0.036(5) 0.002(4) 0.000(4) 0.020(4)
C2A 0.034(4) 0.040(5) 0.043(5) 0.007(4) 0.008(4) 0.014(4)
N1A 0.027(3) 0.035(4) 0.049(5) -0.002(3) 0.002(3) 0.008(3)
C1'A 0.035(5) 0.039(5) 0.066(6) -0.009(4) -0.003(4) 0.017(4)
O1'A 0.048(4) 0.039(3) 0.056(4) -0.010(3) 0.002(3) 0.017(3)
C4'A 0.051(5) 0.031(5) 0.070(6) -0.007(4) -0.008(5) 0.022(4)
C5'A 0.048(5) 0.044(6) 0.069(7) -0.005(5) -0.007(5) 0.013(5)
O5'A 0.052(4) 0.051(4) 0.065(5) 0.005(4) -0.005(4) 0.026(4)
C2'A 0.041(5) 0.039(5) 0.086(7) -0.009(5) -0.011(5) 0.017(4)
C6A 0.025(4) 0.036(5) 0.055(6) 0.000(4) 0.005(4) 0.010(4)
O5'J 0.072(6) 0.135(10) 0.113(9) -0.021(8) 0.002(6) 0.052(7)
C5'J 0.067(7) 0.052(6) 0.106(10) -0.004(7) 0.011(7) 0.027(5)
C4'J 0.058(6) 0.045(6) 0.099(9) 0.003(6) 0.014(6) 0.018(5)
C1'J 0.056(6) 0.041(5) 0.071(7) -0.004(5) -0.012(6) 0.017(5)
N1'J 0.044(4) 0.034(4) 0.069(6) -0.010(4) -0.012(4) 0.014(4)
C6J 0.036(5) 0.046(5) 0.064(7) -0.009(5) -0.006(5) 0.005(4)
C4J 0.037(5) 0.049(5) 0.050(6) -0.005(5) -0.003(4) 0.019(4)
C2'J 0.073(8) 0.042(6) 0.091(7) -0.005(5) 0.024(7) 0.022(6)
C2J 0.034(5) 0.035(5) 0.058(6) 0.000(5) 0.003(5) 0.007(4)
N3J 0.030(4) 0.039(4) 0.054(5) -0.002(4) -0.006(4) 0.012(3)
C4O 0.044(5) 0.043(5) 0.051(6) -0.002(5) -0.006(4) 0.028(4)
C2O 0.039(5) 0.035(5) 0.055(6) -0.010(4) -0.009(4) 0.015(4)
C4'O 0.047(5) 0.036(5) 0.075(7) 0.008(5) 0.008(5) 0.017(4)
C5'O 0.074(7) 0.060(7) 0.091(9) 0.013(7) 0.002(7) 0.042(6)
O5'O 0.082(6) 0.096(8) 0.130(9) 0.003(7) -0.003(6) 0.057(6)
C2'O 0.035(5) 0.037(5) 0.085(7) -0.013(5) -0.014(5) 0.022(4)
C5O 0.038(5) 0.048(5) 0.065(6) -0.009(5) -0.003(5) 0.031(4)
C6O 0.040(5) 0.044(5) 0.074(7) -0.015(5) -0.010(5) 0.030(4)
C5'M 0.042(6) 0.081(8) 0.090(9) -0.005(7) -0.004(6) 0.027(6)
C4'M 0.041(5) 0.063(7) 0.100(8) -0.016(6) -0.002(5) 0.021(5)
N1M 0.042(4) 0.065(5) 0.061(6) -0.001(5) -0.011(4) 0.029(4)
C2M 0.042(5) 0.059(6) 0.063(7) -0.005(5) 0.000(5) 0.030(5)
N3M 0.039(4) 0.049(4) 0.048(5) 0.000(4) 0.004(4) 0.026(4)
C4M 0.051(5) 0.058(6) 0.041(5) 0.000(5) 0.000(5) 0.030(5)
C6M 0.060(6) 0.083(7) 0.065(7) -0.003(6) -0.005(6) 0.047(6)
C5M 0.059(6) 0.079(7) 0.065(7) -0.014(6) -0.008(6) 0.051(5)
C4L 0.036(5) 0.042(5) 0.048(5) 0.001(4) -0.006(4) 0.023(4)
C5L 0.036(5) 0.044(5) 0.063(7) 0.002(5) 0.001(5) 0.019(4)
C6L 0.035(5) 0.042(5) 0.060(6) 0.001(5) -0.002(5) 0.020(4)
C1'L 0.048(5) 0.045(5) 0.063(6) 0.011(5) -0.002(5) 0.031(5)
O1'L 0.053(4) 0.063(4) 0.046(4) 0.006(3) 0.000(3) 0.039(4)
C4'L 0.043(5) 0.051(6) 0.060(6) -0.013(5) -0.014(4) 0.033(5)
O5'L 0.086(7) 0.119(9) 0.151(11) -0.038(8) 0.004(7) 0.060(7)
C2L 0.037(5) 0.051(5) 0.054(6) 0.001(5) 0.004(4) 0.027(4)
C2'L 0.044(5) 0.035(5) 0.071(6) -0.004(4) -0.013(5) 0.021(4)
C4F 0.041(5) 0.043(5) 0.047(5) -0.004(4) 0.009(4) 0.024(4)
C2F 0.048(5) 0.041(5) 0.049(6) -0.003(4) 0.004(5) 0.027(4)
N1F 0.047(5) 0.053(5) 0.066(6) 0.004(4) 0.013(4) 0.035(4)
C6F 0.065(6) 0.044(5) 0.094(9) -0.005(6) 0.002(7) 0.036(5)
O5H 0.035(7) 0.032(6) 0.066(9) -0.023(6) -0.022(6) 0.026(6)
C5'H 0.088(9) 0.052(6) 0.065(7) -0.001(5) -0.011(6) 0.047(6)
C4'H 0.049(6) 0.030(5) 0.068(6) 0.007(4) 0.001(5) 0.014(4)
O1'H 0.061(4) 0.043(4) 0.066(4) 0.007(3) 0.001(4) 0.033(4)
C1'H 0.050(5) 0.039(5) 0.071(6) 0.010(5) 0.006(5) 0.027(4)
N1H 0.036(4) 0.033(4) 0.062(5) -0.004(4) 0.004(4) 0.019(3)
C6H 0.052(5) 0.038(5) 0.065(6) -0.010(5) -0.008(5) 0.030(4)
C5H 0.040(5) 0.039(5) 0.072(7) 0.001(5) -0.003(5) 0.028(4)
C4H 0.031(4) 0.038(5) 0.048(5) -0.009(4) -0.003(4) 0.019(4)
N4H 0.029(4) 0.038(4) 0.082(6) -0.005(4) -0.002(4) 0.017(3)
C2'H 0.040(5) 0.037(5) 0.090(7) 0.001(5) -0.010(5) 0.021(4)
N3H 0.042(4) 0.027(4) 0.052(5) -0.009(3) -0.012(4) 0.023(3)
C2H 0.038(5) 0.034(4) 0.054(6) -0.003(4) -0.003(4) 0.020(4)
C1XD 0.032(5) 0.050(6) 0.069(6) 0.004(5) -0.007(5) 0.012(4)
C2P 0.051(5) 0.040(5) 0.052(6) 0.007(4) 0.009(5) 0.028(4)
N1P 0.054(5) 0.035(4) 0.058(5) 0.007(4) 0.012(4) 0.024(4)
C1'P 0.058(6) 0.046(5) 0.066(7) 0.011(5) 0.018(5) 0.025(5)
C4'P 0.078(9) 0.050(6) 0.166(14) -0.013(7) 0.054(9) 0.010(6)
C6P 0.060(6) 0.045(5) 0.068(7) 0.009(5) 0.006(6) 0.031(5)
C2'P 0.089(9) 0.047(6) 0.081(8) 0.006(6) 0.035(7) 0.014(6)
C5'N 0.041(5) 0.039(5) 0.067(7) 0.000(5) 0.001(5) 0.007(4)
C4'N 0.050(5) 0.030(5) 0.058(6) 0.002(4) -0.001(5) 0.018(4)
O1'N 0.047(4) 0.038(3) 0.046(4) 0.005(3) 0.002(3) 0.020(3)
C1'N 0.029(4) 0.039(5) 0.067(6) 0.001(4) -0.003(4) 0.017(4)
C2N 0.032(4) 0.029(4) 0.051(5) -0.003(4) 0.003(4) 0.016(4)
C4N 0.032(4) 0.034(4) 0.053(6) -0.006(4) -0.003(4) 0.018(4)
C5N 0.031(4) 0.046(5) 0.075(7) -0.011(5) 0.001(5) 0.022(4)
C6N 0.029(4) 0.038(5) 0.046(5) -0.001(4) 0.001(4) 0.014(4)
C4D 0.038(5) 0.043(5) 0.047(5) 0.003(4) 0.000(4) 0.024(4)
N1D 0.033(4) 0.035(4) 0.057(5) 0.003(4) 0.000(3) 0.018(3)
C1'D 0.036(5) 0.037(5) 0.075(6) -0.007(5) -0.004(5) 0.018(4)
O1'D 0.059(4) 0.035(3) 0.075(5) -0.008(3) 0.002(4) 0.024(3)
C4'D 0.054(6) 0.036(5) 0.107(8) 0.013(5) 0.020(6) 0.020(5)
C2'D 0.035(5) 0.045(6) 0.074(7) -0.004(5) 0.003(5) 0.012(4)
C2D 0.038(5) 0.037(5) 0.053(6) 0.004(4) 0.004(4) 0.018(4)
N3D 0.034(4) 0.036(4) 0.056(5) 0.002(4) 0.000(4) 0.020(3)
C4I 0.031(4) 0.039(5) 0.042(5) 0.007(4) 0.003(4) 0.019(4)
C2I 0.031(4) 0.037(5) 0.051(6) 0.000(4) 0.001(4) 0.017(4)
C1'I 0.039(5) 0.038(5) 0.077(6) -0.001(5) 0.007(5) 0.024(4)
O1'I 0.048(4) 0.035(3) 0.071(5) 0.002(3) -0.003(3) 0.016(3)
C4'I 0.041(5) 0.035(5) 0.071(6) 0.008(4) 0.000(5) 0.019(4)
C5'I 0.047(5) 0.046(6) 0.085(8) 0.012(6) 0.000(5) 0.013(5)
C2'I 0.052(6) 0.045(6) 0.096(8) 0.002(5) -0.012(5) 0.033(5)
C5I 0.024(4) 0.040(5) 0.068(7) 0.008(5) 0.004(4) 0.011(4)
C6I 0.028(4) 0.028(4) 0.067(7) 0.001(4) -0.005(4) 0.009(4)
C4C 0.049(5) 0.050(5) 0.033(5) 0.003(4) 0.000(4) 0.027(4)
C2C 0.058(5) 0.040(5) 0.044(5) -0.002(4) 0.008(5) 0.031(4)
C1'C 0.067(6) 0.041(5) 0.078(7) -0.006(5) -0.010(6) 0.025(5)
C4'C 0.048(6) 0.039(5) 0.097(8) 0.010(5) 0.007(6) 0.014(5)
C5'C 0.057(6) 0.035(5) 0.100(10) 0.002(6) -0.019(6) 0.012(5)
O5'C 0.071(5) 0.076(6) 0.071(5) -0.004(5) -0.001(4) 0.042(5)
C5C 0.075(6) 0.062(6) 0.054(6) -0.005(5) -0.005(6) 0.051(5)
C6C 0.077(6) 0.052(6) 0.055(6) -0.006(5) -0.011(6) 0.046(5)
C4G 0.046(5) 0.034(4) 0.042(5) 0.010(4) 0.008(4) 0.018(4)
N1G 0.042(4) 0.026(4) 0.052(5) 0.003(3) 0.003(4) 0.015(3)
C1'G 0.040(5) 0.031(4) 0.060(6) -0.006(4) 0.004(4) 0.017(4)
C4'G 0.037(5) 0.035(5) 0.063(6) -0.006(4) 0.004(5) 0.011(4)
C2G 0.049(5) 0.027(4) 0.045(5) 0.002(4) 0.002(4) 0.021(4)
N3G 0.037(4) 0.034(4) 0.049(5) 0.007(4) 0.009(4) 0.018(3)
C4B 0.041(5) 0.050(5) 0.053(6) 0.001(5) -0.002(5) 0.027(4)
C2B 0.048(5) 0.048(5) 0.052(6) -0.001(5) -0.002(5) 0.030(4)
C1'B 0.041(5) 0.055(6) 0.082(7) 0.007(6) -0.007(5) 0.023(4)
O1'B 0.038(4) 0.074(5) 0.068(5) 0.020(4) -0.005(4) 0.020(4)
C4'B 0.044(5) 0.045(6) 0.079(8) -0.006(5) -0.017(5) 0.015(4)
C5'B 0.074(8) 0.100(11) 0.096(11) 0.019(8) 0.009(8) 0.052(8)
C2'B 0.049(6) 0.073(8) 0.086(8) 0.024(7) -0.012(6) 0.018(6)
C5B 0.053(5) 0.055(6) 0.063(7) 0.008(5) 0.002(5) 0.035(5)
C6B 0.043(5) 0.067(6) 0.063(7) 0.013(6) 0.006(5) 0.038(5)
O1'F 0.064(5) 0.077(5) 0.092(6) 0.024(5) 0.020(4) 0.051(5)
C5'E 0.047(6) 0.062(7) 0.083(9) 0.017(6) -0.001(5) 0.023(5)
C4'E 0.042(5) 0.035(5) 0.069(6) -0.001(4) -0.005(5) 0.018(4)
O1'E 0.044(4) 0.027(3) 0.059(4) 0.007(3) 0.012(3) 0.011(3)
C1'E 0.031(4) 0.032(4) 0.060(6) 0.003(4) 0.005(4) 0.011(4)
C6E 0.027(4) 0.038(5) 0.051(5) -0.002(4) 0.001(4) 0.016(4)
C5E 0.034(4) 0.048(5) 0.060(6) -0.002(5) 0.003(5) 0.025(4)
C4E 0.042(5) 0.037(4) 0.042(5) 0.001(4) 0.004(4) 0.024(4)
C2'E 0.048(5) 0.035(5) 0.063(6) 0.000(4) 0.010(5) 0.020(4)
C2E 0.030(4) 0.033(4) 0.040(5) 0.003(4) 0.006(4) 0.017(4)
C1XF 0.063(7) 0.036(5) 0.071(7) 0.009(5) 0.016(5) 0.022(5)
C2XF 0.089(9) 0.043(6) 0.073(7) -0.003(5) 0.019(6) 0.028(5)
C4K 0.042(5) 0.049(5) 0.043(5) 0.006(4) 0.004(4) 0.024(4)
C5K 0.034(5) 0.070(6) 0.065(7) -0.005(6) -0.002(5) 0.028(5)
C6K 0.043(5) 0.075(6) 0.060(7) 0.006(6) 0.001(5) 0.040(5)
C1'K 0.058(6) 0.065(6) 0.076(7) -0.009(6) -0.010(5) 0.044(6)
C2K 0.038(5) 0.055(5) 0.056(6) -0.009(5) -0.012(5) 0.028(4)
O1XC 0.052(5) 0.060(5) 0.082(6) -0.016(4) 0.000(4) 0.015(4)
C1XA 0.083(9) 0.073(8) 0.071(7) -0.015(6) -0.013(6) 0.036(7)
O1XA 0.095(8) 0.138(9) 0.093(8) 0.023(7) 0.026(6) 0.058(7)
C5'G 0.063(7) 0.047(6) 0.095(9) 0.017(6) 0.023(7) 0.025(5)
C4'K 0.077(7) 0.071(8) 0.078(7) 0.002(6) 0.006(6) 0.053(6)
C1'F 0.062(6) 0.072(7) 0.088(8) 0.013(7) 0.014(6) 0.049(6)
C5'K 0.105(9) 0.30(2) 0.081(10) 0.075(13) 0.040(8) 0.163(13)
C2'K 0.055(6) 0.066(7) 0.087(8) -0.003(6) -0.003(5) 0.041(6)
C2XA 0.136(11) 0.057(7) 0.061(7) -0.003(6) -0.003(7) 0.051(7)
O5'F 0.130(10) 0.096(8) 0.139(10) -0.018(7) -0.021(8) 0.068(8)
C1XC 0.067(7) 0.048(6) 0.068(6) -0.004(5) 0.005(6) 0.027(6)
F1XD 0.090(7) 0.32(2) 0.212(15) 0.170(14) -0.051(9) 0.016(10)
F2XC 0.300(18) 0.35(3) 0.146(15) 0.047(16) -0.111(16) 0.062(18)
C2XC 0.194(16) 0.056(8) 0.078(7) -0.008(7) -0.023(10) -0.031(9)
F3XD 0.112(8) 0.230(13) 0.133(10) 0.109(10) -0.011(8) -0.018(9)
C5'D 0.086(10) 0.077(9) 0.208(17) 0.054(9) 0.069(11) 0.057(8)
O1XB 0.070(6) 0.083(7) 0.131(9) 0.005(6) -0.032(6) 0.028(5)
C2'C 0.077(8) 0.049(6) 0.104(9) 0.002(6) -0.019(7) 0.028(6)
C1XB 0.044(6) 0.065(8) 0.105(8) 0.031(6) 0.000(6) 0.008(5)
O2XB 0.060(5) 0.071(6) 0.137(9) 0.009(6) 0.022(6) 0.022(5)
F2XB 0.158(12) 0.282(18) 0.170(12) 0.142(14) 0.067(10) 0.112(11)
F3XB 0.141(9) 0.210(14) 0.162(11) 0.070(10) 0.080(9) 0.093(10)
C2XB 0.073(9) 0.175(16) 0.089(9) 0.037(8) 0.016(7) 0.034(9)
F1XB 0.125(9) 0.302(19) 0.133(11) -0.067(12) 0.018(8) 0.009(11)
C2XD 0.062(8) 0.138(13) 0.075(8) 0.025(8) -0.002(7) -0.019(8)
F2XD 0.37(3) 0.296(18) 0.107(11) -0.092(14) 0.003(15) 0.061(19)
O5'B 0.061(10) 0.073(11) 0.121(15) 0.019(11) -0.013(10) 0.043(9)
C1'M 0.036(5) 0.085(7) 0.100(9) -0.026(8) -0.012(6) 0.031(5)
C2'M 0.038(7) 0.189(17) 0.135(12) -0.092(12) -0.009(7) 0.012(8)
O5'P 0.191(17) 0.138(13) 0.207(17) -0.048(12) -0.007(13) 0.109(13)
C5'P 0.124(14) 0.066(9) 0.23(2) 0.051(11) 0.122(15) 0.043(9)
F3XC 0.35(2) 0.148(10) 0.182(16) -0.079(11) 0.110(15) 0.015(14)
O1XG 0.087(7) 0.052(5) 0.144(10) 0.000(5) 0.011(6) 0.040(5)
O2XG 0.118(8) 0.079(6) 0.093(7) 0.003(5) -0.007(6) 0.060(6)
C1XG 0.067(7) 0.039(5) 0.093(7) 0.020(5) 0.025(6) 0.030(5)
F1XG 0.165(10) 0.076(6) 0.140(10) 0.020(6) -0.027(8) -0.010(6)
C2XG 0.095(11) 0.076(9) 0.095(9) 0.020(7) -0.004(7) 0.013(7)
F2XG 0.221(16) 0.46(4) 0.153(14) -0.149(18) 0.006(13) 0.136(18)
F3XG 0.246(17) 0.139(11) 0.222(17) 0.089(12) -0.121(14) -0.004(10)
O1XE 0.058(5) 0.116(9) 0.143(10) 0.044(7) 0.020(6) 0.048(6)
O2XE 0.094(9) 0.32(2) 0.195(16) 0.160(17) 0.054(10) 0.132(13)
C1XE 0.065(7) 0.117(12) 0.113(10) 0.040(9) 0.010(7) 0.054(8)
F3XE 0.130(10) 0.260(19) 0.27(2) 0.170(15) -0.030(12) -0.015(11)
F1XE 0.154(12) 0.28(2) 0.28(2) 0.176(17) -0.024(14) 0.080(13)
F2XE 0.45(4) 0.32(3) 0.151(14) 0.054(14) 0.13(2) 0.10(2)
C2XE 0.114(12) 0.174(19) 0.138(13) 0.079(11) 0.015(11) 0.047(10)
O5'D 0.080(14) 0.16(2) 0.16(2) 0.069(19) 0.046(15) 0.068(15)
O5D 0.23(3) 0.17(2) 0.29(4) 0.17(3) 0.19(3) 0.17(2)
O5'H 0.19(3) 0.073(12) 0.121(18) 0.005(10) 0.007(17) 0.082(15)
S3'M 0.057(4) 0.075(5) 0.066(4) -0.020(4) -0.011(3) 0.033(4)
S3MA 0.039(3) 0.063(4) 0.107(6) -0.031(4) -0.003(3) 0.014(3)
O5'K 0.140(11) 0.168(14) 0.141(12) -0.011(10) -0.034(10) 0.100(11)
O5B 0.29(4) 0.21(3) 0.17(3) -0.01(2) 0.01(3) 0.20(3)
O2XH 0.144(11) 0.076(7) 0.227(16) -0.006(9) -0.021(10) 0.075(8)
C2XH 0.291(19) 0.35(2) 0.138(16) -0.097(13) -0.075(11) 0.297(19)
F1XH 0.311(18) 0.49(3) 0.208(17) -0.075(18) -0.048(13) 0.35(2)
F2XH 0.35(2) 0.42(2) 0.225(19) 0.088(17) 0.124(17) 0.34(2)
O1XH 0.53(4) 0.263(18) 0.29(3) -0.066(17) -0.10(2) 0.34(2)
C1XH 0.27(2) 0.208(16) 0.201(19) -0.095(13) -0.085(14) 0.195(16)
F3XH 0.45(3) 0.69(4) 0.236(19) -0.27(2) -0.127(18) 0.45(3)
S3CA 0.177(14) 0.082(10) 0.091(9) -0.035(7) -0.071(11) 0.085(10)
S3PA 0.243(18) 0.142(13) 0.200(17) 0.080(11) 0.158(14) 0.114(13)

loop_
_atom_type_symbol
_atom_type_description
_atom_type_scat_dispersion_real
_atom_type_scat_dispersion_imag
_atom_type_scat_source
C C 0.0033 0.0016 'International Tables Vol C Tables 4.2.6.8 and 6.1.1.4'
H H 0.0000 0.0000 'International Tables Vol C Tables 4.2.6.8 and 6.1.1.4'
N N 0.0061 0.0033 'International Tables Vol C Tables 4.2.6.8 and 6.1.1.4'
O O 0.0106 0.0060 'International Tables Vol C Tables 4.2.6.8 and 6.1.1.4'
F F 0.0171 0.0103 'International Tables Vol C Tables 4.2.6.8 and 6.1.1.4'
S S 0.1246 0.1234 'International Tables Vol C Tables 4.2.6.8 and 6.1.1.4'

loop_
_geom_angle_atom_site_label_1
_geom_angle_atom_site_label_2
_geom_angle_atom_site_label_3
_geom_angle
C2'K S3'K C4'K 86.3(6)
C2'A S3'A C4'A 87.4(5)
C2'J S3'J C4'J 90.8(6)
C2'O S3'O C4'O 87.2(6)
C2'L S3'L C4'L 86.9(5)
C2'H S3'H C4'H 87.5(5)
C4'P S3'P C2'P 88.6(7)
C2'N S3'N C4'N 87.5(5)
C2'D S3'D C4'D 86.6(6)
C2'I S3'I C4'I 86.9(6)
C2'C S3'C C4'C 84.8(9)
C2'G S3'G C4'G 90.5(5)
C2'B S3'B C4'B 90.4(6)
C2'F S3'F C4'F 90.3(6)
C2'E S3'E C4'E 87.3(5)
C4J N4J H4J1 120.0
C4J N4J H4J2 120.0
H4J1 N4J H4J2 120.0
C4P N4P H4P1 120.0
C4P N4P H4P2 120.0
H4P1 N4P H4P2 120.0
C1'P O1'P C4'P 112.6(10)
C4D N4D H4D1 120.0
C4D N4D H4D2 120.0
H4D1 N4D H4D2 120.0
C4G N4G H4G1 120.0
C4G N4G H4G2 120.0
H4G1 N4G H4G2 120.0
C1'K O1'K C4'K 111.9(10)
C4A N4A H4A1 120.0
C4A N4A H4A2 120.0
H4A1 N4A H4A2 120.0
C4A N3A C2A 125.2(8)
C4A N3A H3A 117.4
C2A N3A H3A 117.4
H11W O1W H21W 107.4
C6A C5A C4A 119.3(9)
C6A C5A H5A 120.4
C4A C5A H5A 120.4
H12W O2W H22W 107.8
C4'J O1'J C1'J 114.2(10)
C5'G O5'G H5'G 109.5
C6J C5J C4J 116.2(10)
C6J C5J H5J 121.9
C4J C5J H5J 121.9
H14W O4W H24W 107.6
C4'M O1'M C1'M 111.8(10)
H13W O3W H23W 131.2
C4M N4M H4M1 120.0
C4M N4M H4M2 120.0
H4M1 N4M H4M2 120.0
C4F N4F H4F1 120.0
C4F N4F H4F2 120.0
H4F1 N4F H4F2 120.0
C4F N3F C2F 120.8(8)
C6P C5P C4P 117.8(11)
C6P C5P H5P 121.1
C4P C5P H5P 121.1
C5'N O5'N H5'N 104.8
C6D C5D C4D 116.6(9)
C6D C5D H5D 121.7
C4D C5D H5D 121.7
C5'I O5'I H5'I 109.5
C6G C5G C4G 115.7(9)
C6G C5G H5G 122.2
C4G C5G H5G 122.2
C5G C6G N1G 122.7(9)
C5G C6G H6G 118.7
N1G C6G H6G 118.7
C5'E O5'E H5'E 109.5
C4K N4K H4K1 120.0
C4K N4K H4K2 120.0
H4K1 N4K H4K2 120.0
C4O N4O H4O1 120.0
C4O N4O H4O2 120.0
H4O1 N4O H4O2 120.0
C4O N3O C2O 123.3(8)
C4O N3O H3O 118.3
C2O N3O H3O 118.3
C2O N1O C6O 120.3(8)
C2O N1O C1'O 118.0(8)
C6O N1O C1'O 121.7(8)
O1'O C1'O N1O 109.0(8)
O1'O C1'O C2'O 110.0(9)
N1O C1'O C2'O 112.9(10)
O1'O C1'O H1'O 108.3
N1O C1'O H1'O 108.3
C2'O C1'O H1'O 108.3
C1'O O1'O C4'O 113.4(9)
C5'M O5'M H5'M 109.5
C4L N4L H4L1 120.0
C4L N4L H4L2 120.0
H4L1 N4L H4L2 120.0
C6L N1L C2L 120.1(8)
C6L N1L C1'L 122.2(8)
C2L N1L C1'L 117.6(8)
O5'L C5'L C4'L 108.7(11)
O5'L C5'L H5L1 109.9
C4'L C5'L H5L1 109.9
O5'L C5'L H5L2 109.9
C4'L C5'L H5L2 109.9
H5L1 C5'L H5L2 108.3
C4L N3L C2L 124.6(8)
C4L N3L H3L 117.7
C2L N3L H3L 117.7
C6F C5F C4F 115.3(10)
C6F C5F H5F 122.3
C4F C5F H5F 122.3
N4P C4P N3P 119.1(9)
N4P C4P C5P 120.3(10)
N3P C4P C5P 120.6(10)
C4P N3P C2P 120.4(8)
C2N N1N C6N 121.3(8)
C2N N1N C1'N 117.9(7)
C6N N1N C1'N 120.7(7)
C4N N3N C2N 123.8(8)
C4N N3N H3N 118.1
C2N N3N H3N 118.1
C4N N4N H4N1 120.0
C4N N4N H4N2 120.0
H4N1 N4N H4N2 120.0
C1'N C2'N S3'N 102.9(6)
C1'N C2'N H2'1 111.2
S3'N C2'N H2'1 111.2
C1'N C2'N H2'2 111.2
S3'N C2'N H2'2 111.2
H2'1 C2'N H2'2 109.1
N1D C6D C5D 122.2(10)
N1D C6D H6D 118.9
C5D C6D H6D 118.9
C4I N4I H4I1 120.0
C4I N4I H4I2 120.0
H4I1 N4I H4I2 120.0
C4I N3I C2I 123.2(8)
C4I N3I H3I 118.4
C2I N3I H3I 118.4
C6I N1I C2I 121.4(8)
C6I N1I C1'I 122.7(8)
C2I N1I C1'I 115.8(8)
C4C N4C H4C1 120.0
C4C N4C H4C2 120.0
H4C1 N4C H4C2 120.0
C4C N3C C2C 118.8(8)
C2C N1C C6C 120.6(9)
C2C N1C C1'C 116.4(9)
C6C N1C C1'C 122.9(9)
C4'C O1'C C1'C 113.1(9)
C1'G O1'G C4'G 110.6(7)
C1'G C2'G S3'G 102.3(8)
C1'G C2'G H2'3 111.3
S3'G C2'G H2'3 111.3
C1'G C2'G H2'4 111.3
S3'G C2'G H2'4 111.3
H2'3 C2'G H2'4 109.2
C4B N4B H4B1 120.0
C4B N4B H4B2 120.0
H4B1 N4B H4B2 120.0
C4B N3B C2B 120.0(9)
C6B N1B C2B 121.0(9)
C6B N1B C1'B 121.4(9)
C2B N1B C1'B 117.6(9)
C1'F C2'F S3'F 104.8(10)
C1'F C2'F H2'5 110.8
S3'F C2'F H2'5 110.8
C1'F C2'F H2'6 110.8
S3'F C2'F H2'6 110.8
H2'5 C2'F H2'6 108.9
O1'F C4'F C5'F 109.1(11)
O1'F C4'F S3'F 108.7(8)
C5'F C4'F S3'F 119.6(11)
O1'F C4'F H4'F 106.2
C5'F C4'F H4'F 106.2
S3'F C4'F H4'F 106.2
O5'F C5'F C4'F 112.8(12)
O5'F C5'F H5F1 109.0
C4'F C5'F H5F1 109.0
O5'F C5'F H5F2 109.0
C4'F C5'F H5F2 109.0
H5F1 C5'F H5F2 107.8
C2E N1E C6E 121.9(8)
C2E N1E C1'E 116.7(7)
C6E N1E C1'E 121.4(7)
C4E N4E H4E1 120.0
C4E N4E H4E2 120.0
H4E1 N4E H4E2 120.0
C4E N3E C2E 123.3(8)
C4E N3E H3E 118.4
C2E N3E H3E 118.4
C2K N1K C6K 120.4(9)
C2K N1K C1'K 116.1(9)
C6K N1K C1'K 123.5(9)
C4K N3K C2K 120.4(8)
N4A C4A N3A 121.0(9)
N4A C4A C5A 122.1(9)
N3A C4A C5A 116.9(9)
O2A C2A N3A 122.4(9)
O2A C2A N1A 122.2(9)
N3A C2A N1A 115.5(8)
C6A N1A C2A 121.4(8)
C6A N1A C1'A 122.0(8)
C2A N1A C1'A 116.6(8)
O1'A C1'A C2'A 109.3(9)
O1'A C1'A N1A 107.5(8)
C2'A C1'A N1A 111.5(8)
O1'A C1'A H1'A 109.5
C2'A C1'A H1'A 109.5
N1A C1'A H1'A 109.5
C1'A O1'A C4'A 113.5(8)
O1'A C4'A C5'A 109.2(9)
O1'A C4'A S3'A 105.8(6)
C5'A C4'A S3'A 116.3(9)
O1'A C4'A H4'A 108.4
C5'A C4'A H4'A 108.4
S3'A C4'A H4'A 108.4
O5'A C5'A C4'A 114.9(9)
O5'A C5'A H5A2 108.5
C4'A C5'A H5A2 108.5
O5'A C5'A H5A1 108.5
C4'A C5'A H5A1 108.5
H5A2 C5'A H5A1 107.5
C5'A O5'A H5'A 109.5
C1'A C2'A S3'A 105.0(7)
C1'A C2'A H2'7 110.7
S3'A C2'A H2'7 110.7
C1'A C2'A H2'8 110.7
S3'A C2'A H2'8 110.7
H2'7 C2'A H2'8 108.8
C5A C6A N1A 121.7(9)
C5A C6A H6A 119.2
N1A C6A H6A 119.2
C5'J O5'J H5'J 108.9
O5'J C5'J C4'J 114.9(13)
O5'J C5'J H5J2 108.5
C4'J C5'J H5J2 108.5
O5'J C5'J H5J1 108.5
C4'J C5'J H5J1 108.5
H5J2 C5'J H5J1 107.5
O1'J C4'J C5'J 110.2(11)
O1'J C4'J S3'J 106.2(9)
C5'J C4'J S3'J 111.9(11)
O1'J C4'J H4'J 109.5
C5'J C4'J H4'J 109.5
S3'J C4'J H4'J 109.5
O1'J C1'J N1'J 106.5(10)
O1'J C1'J C2'J 106.6(9)
N1'J C1'J C2'J 113.2(10)
O1'J C1'J H1'J 110.1
N1'J C1'J H1'J 110.1
C2'J C1'J H1'J 110.1
C6J N1'J C2J 120.8(9)
C6J N1'J C1'J 121.5(9)
C2J N1'J C1'J 117.6(9)
C5J C6J N1'J 122.1(10)
C5J C6J H6J 118.9
N1'J C6J H6J 118.9
N3J C4J N4J 120.3(9)
N3J C4J C5J 121.8(10)
N4J C4J C5J 117.9(10)
C1'J C2'J S3'J 102.4(9)
C1'J C2'J H2'9 111.3
S3'J C2'J H2'9 111.3
C1'J C2'J H2'X 111.3
S3'J C2'J H2'X 111.3
H2'9 C2'J H2'X 109.2
O2J C2J N3J 122.9(9)
O2J C2J N1'J 118.9(9)
N3J C2J N1'J 118.1(9)
C4J N3J C2J 120.9(9)
N4O C4O N3O 119.3(9)
N4O C4O C5O 121.7(9)
N3O C4O C5O 119.0(9)
O2O C2O N1O 121.8(9)
O2O C2O N3O 121.1(9)
N1O C2O N3O 117.1(9)
O1'O C4'O C5'O 108.5(10)
O1'O C4'O S3'O 106.1(7)
C5'O C4'O S3'O 114.7(9)
O1'O C4'O H4'O 109.1
C5'O C4'O H4'O 109.1
S3'O C4'O H4'O 109.1
O5'O C5'O C4'O 117.3(11)
O5'O C5'O H5O2 108.0
C4'O C5'O H5O2 108.0
O5'O C5'O H5O1 108.0
C4'O C5'O H5O1 108.0
H5O2 C5'O H5O1 107.2
C5'O O5'O H5'O 108.8
C1'O C2'O S3'O 103.9(7)
C1'O C2'O H2'Y 111.0
S3'O C2'O H2'Y 111.0
C1'O C2'O H2'Z 111.0
S3'O C2'O H2'Z 111.0
H2'Y C2'O H2'Z 109.0
C6O C5O C4O 118.5(9)
C6O C5O H5O 120.8
C4O C5O H5O 120.8
C5O C6O N1O 121.7(9)
C5O C6O H6O 119.2
N1O C6O H6O 119.2
O5'M C5'M C4'M 111.9(11)
O5'M C5'M H5M2 109.2
C4'M C5'M H5M2 109.2
O5'M C5'M H5M1 109.2
C4'M C5'M H5M1 109.2
H5M2 C5'M H5M1 107.9
O1'M C4'M C5'M 111.6(11)
O1'M C4'M S3'M 99.5(8)
C5'M C4'M S3'M 109.9(11)
O1'M C4'M H4'M 111.8
C5'M C4'M H4'M 111.8
S3'M C4'M H4'M 111.8
C6M N1M C2M 120.2(10)
C6M N1M C1'M 124.7(10)
C2M N1M C1'M 114.9(10)
O2M C2M N3M 123.4(10)
O2M C2M N1M 118.0(10)
N3M C2M N1M 118.3(10)
C4M N3M C2M 120.9(9)
N3M C4M N4M 119.4(10)
N3M C4M C5M 121.2(11)
N4M C4M C5M 119.4(11)
C5M C6M N1M 121.8(11)
C5M C6M H6M 119.1
N1M C6M H6M 119.1
C6M C5M C4M 117.4(11)
C6M C5M H5M 121.3
C4M C5M H5M 121.3
N4L C4L N3L 120.3(9)
N4L C4L C5L 121.5(9)
N3L C4L C5L 118.2(9)
C6L C5L C4L 117.6(9)
C6L C5L H5L 121.2
C4L C5L H5L 121.2
N1L C6L C5L 122.9(9)
N1L C6L H6L 118.5
C5L C6L H6L 118.5
O1'L C1'L N1L 108.4(9)
O1'L C1'L C2'L 109.0(8)
N1L C1'L C2'L 111.8(8)
O1'L C1'L H1'L 109.2
N1L C1'L H1'L 109.2
C2'L C1'L H1'L 109.2
C1'L O1'L C4'L 111.6(8)
O1'L C4'L C5'L 106.0(8)
O1'L C4'L S3'L 108.3(6)
C5'L C4'L S3'L 113.7(9)
O1'L C4'L H4'L 109.6
C5'L C4'L H4'L 109.6
S3'L C4'L H4'L 109.6
C5'L O5'L H5'L 108.7
O2L C2L N3L 122.5(9)
O2L C2L N1L 120.9(9)
N3L C2L N1L 116.4(9)
C1'L C2'L S3'L 104.5(7)
C1'L C2'L H2'A 110.9
S3'L C2'L H2'A 110.9
C1'L C2'L H2'B 110.9
S3'L C2'L H2'B 110.9
H2'A C2'L H2'B 108.9
N4F C4F N3F 119.3(9)
N4F C4F C5F 118.6(9)
N3F C4F C5F 122.1(9)
O2F C2F N3F 121.5(9)
O2F C2F N1F 121.0(9)
N3F C2F N1F 117.4(9)
C6F N1F C2F 121.7(9)
C6F N1F C1'F 122.9(9)
C2F N1F C1'F 115.4(9)
N1F C6F C5F 122.5(10)
N1F C6F H6F 118.7
C5F C6F H6F 118.7
O5'H C5'H C4'H 105.7(15)
O5'H C5'H H5HA 110.2
C4'H C5'H H5HA 110.4
O5'H C5'H H5HB 111.4
C4'H C5'H H5HB 110.6
H5HA C5'H H5HB 108.6
O1'H C4'H C5'H 110.3(9)
O1'H C4'H S3'H 105.9(6)
C5'H C4'H S3'H 113.1(8)
O1'H C4'H H4'H 109.1
C5'H C4'H H4'H 109.1
S3'H C4'H H4'H 109.1
C1'H O1'H C4'H 114.9(9)
O1'H C1'H N1H 108.7(8)
O1'H C1'H C2'H 107.3(9)
N1H C1'H C2'H 113.5(9)
O1'H C1'H H1'H 109.1
N1H C1'H H1'H 109.1
C2'H C1'H H1'H 109.1
C6H N1H C2H 120.7(8)
C6H N1H C1'H 122.9(8)
C2H N1H C1'H 116.3(8)
C5H C6H N1H 122.2(9)
C5H C6H H6H 118.9
N1H C6H H6H 118.9
C6H C5H C4H 118.0(9)
C6H C5H H5H 121.0
C4H C5H H5H 121.0
N4H C4H N3H 118.8(8)
N4H C4H C5H 121.9(9)
N3H C4H C5H 119.3(8)
C4H N4H H4H1 120.0
C4H N4H H4H2 120.0
H4H1 N4H H4H2 120.0
C1'H C2'H S3'H 104.2(7)
C1'H C2'H H2'C 110.9
S3'H C2'H H2'C 110.9
C1'H C2'H H2'D 110.9
S3'H C2'H H2'D 110.9
H2'C C2'H H2'D 108.9
C4H N3H C2H 123.7(8)
C4H N3H H3H 118.1
C2H N3H H3H 118.1
O2H C2H N3H 122.5(9)
O2H C2H N1H 121.5(9)
N3H C2H N1H 115.9(8)
O1XD C1XD O2XD 132.5(12)
O1XD C1XD C2XD 115.0(11)
O2XD C1XD C2XD 112.4(10)
O2P C2P N1P 122.0(10)
O2P C2P N3P 120.5(9)
N1P C2P N3P 117.5(9)
C2P N1P C6P 122.5(9)
C2P N1P C1'P 115.6(9)
C6P N1P C1'P 121.8(9)
O1'P C1'P N1P 109.0(9)
O1'P C1'P C2'P 104.7(10)
N1P C1'P C2'P 112.7(11)
O1'P C1'P H1'P 110.1
N1P C1'P H1'P 110.1
C2'P C1'P H1'P 110.1
O1'P C4'P C5'P 111.5(13)
O1'P C4'P S3'P 110.6(10)
C5'P C4'P S3'P 112.3(14)
O1'P C4'P H4'P 107.4
C5'P C4'P H4'P 107.4
S3'P C4'P H4'P 107.4
C5P C6P N1P 121.1(10)
C5P C6P H6P 119.4
N1P C6P H6P 119.4
C1'P C2'P S3'P 104.1(10)
C1'P C2'P H20P 110.9
S3'P C2'P H20P 110.9
C1'P C2'P H21P 110.9
S3'P C2'P H21P 110.9
H20P C2'P H21P 109.0
O5'N C5'N C4'N 111.9(9)
O5'N C5'N H5N2 109.2
C4'N C5'N H5N2 109.2
O5'N C5'N H5N1 109.2
C4'N C5'N H5N1 109.2
H5N2 C5'N H5N1 107.9
O1'N C4'N C5'N 109.7(9)
O1'N C4'N S3'N 107.6(6)
C5'N C4'N S3'N 112.3(8)
O1'N C4'N H4'N 109.1
C5'N C4'N H4'N 109.1
S3'N C4'N H4'N 109.1
C1'N O1'N C4'N 112.7(8)
O1'N C1'N N1N 110.1(7)
O1'N C1'N C2'N 109.4(8)
N1N C1'N C2'N 112.5(9)
O1'N C1'N H1'N 108.2
N1N C1'N H1'N 108.2
C2'N C1'N H1'N 108.2
O2N C2N N1N 122.3(8)
O2N C2N N3N 120.7(8)
N1N C2N N3N 116.9(8)
N4N C4N N3N 120.4(9)
N4N C4N C5N 121.7(9)
N3N C4N C5N 117.9(8)
C6N C5N C4N 118.2(9)
C6N C5N H5N 120.9
C4N C5N H5N 120.9
C5N C6N N1N 121.8(9)
C5N C6N H6N 119.1
N1N C6N H6N 119.1
N4D C4D N3D 119.8(9)
N4D C4D C5D 120.7(9)
N3D C4D C5D 119.5(9)
C6D N1D C2D 122.4(8)
C6D N1D C1'D 122.5(8)
C2D N1D C1'D 115.1(7)
O1'D C1'D C2'D 108.6(9)
O1'D C1'D N1D 106.2(8)
C2'D C1'D N1D 114.0(9)
O1'D C1'D H1'D 109.3
C2'D C1'D H1'D 109.3
N1D C1'D H1'D 109.3
C4'D O1'D C1'D 111.6(9)
O1'D C4'D C5'D 106.4(10)
O1'D C4'D S3'D 106.2(7)
C5'D C4'D S3'D 113.6(13)
O1'D C4'D H4'D 110.1
C5'D C4'D H4'D 110.1
S3'D C4'D H4'D 110.1
C1'D C2'D S3'D 105.8(8)
C1'D C2'D H20E 110.6
S3'D C2'D H20E 110.6
C1'D C2'D H20F 110.6
S3'D C2'D H20F 110.6
H20E C2'D H20F 108.7
O2D C2D N3D 122.8(9)
O2D C2D N1D 123.0(9)
N3D C2D N1D 114.2(8)
C4D N3D C2D 125.2(8)
C4D N3D H3D 117.4
C2D N3D H3D 117.4
N4I C4I N3I 119.3(8)
N4I C4I C5I 121.4(9)
N3I C4I C5I 119.3(9)
O2I C2I N1I 121.8(9)
O2I C2I N3I 121.4(9)
N1I C2I N3I 116.7(8)
O1'I C1'I C2'I 110.1(9)
O1'I C1'I N1I 106.5(8)
C2'I C1'I N1I 112.3(9)
O1'I C1'I H1'I 109.3
C2'I C1'I H1'I 109.3
N1I C1'I H1'I 109.3
C1'I O1'I C4'I 112.4(8)
O1'I C4'I C5'I 111.3(9)
O1'I C4'I S3'I 106.4(7)
C5'I C4'I S3'I 113.4(9)
O1'I C4'I H4'I 108.5
C5'I C4'I H4'I 108.5
S3'I C4'I H4'I 108.5
O5'I C5'I C4'I 115.6(10)
O5'I C5'I H5I1 108.4
C4'I C5'I H5I1 108.4
O5'I C5'I H5I2 108.4
C4'I C5'I H5I2 108.4
H5I1 C5'I H5I2 107.4
C1'I C2'I S3'I 105.0(7)
C1'I C2'I H2'G 110.7
S3'I C2'I H2'G 110.7
C1'I C2'I H2'H 110.7
S3'I C2'I H2'H 110.7
H2'G C2'I H2'H 108.8
C6I C5I C4I 117.4(9)
C6I C5I H5I 121.3
C4I C5I H5I 121.3
N1I C6I C5I 122.0(8)
N1I C6I H6I 119.0
C5I C6I H6I 119.0
N4C C4C N3C 118.4(9)
N4C C4C C5C 119.6(10)
N3C C4C C5C 121.9(10)
O2C C2C N1C 118.2(10)
O2C C2C N3C 121.0(8)
N1C C2C N3C 120.8(9)
O1'C C1'C N1C 108.1(10)
O1'C C1'C C2'C 111.1(10)
N1C C1'C C2'C 114.4(11)
O1'C C1'C H1'C 107.6
N1C C1'C H1'C 107.6
C2'C C1'C H1'C 107.6
O1'C C4'C C5'C 111.0(11)
O1'C C4'C S3'C 102.3(8)
C5'C C4'C S3'C 111.8(11)
O1'C C4'C H4'C 110.5
C5'C C4'C H4'C 110.5
S3'C C4'C H4'C 110.5
O5'C C5'C C4'C 114.0(10)
O5'C C5'C H5C2 108.8
C4'C C5'C H5C2 108.8
O5'C C5'C H5C1 108.8
C4'C C5'C H5C1 108.8
H5C2 C5'C H5C1 107.7
C5'C O5'C H5'C 109.5
C6C C5C C4C 117.1(10)
C6C C5C H5C 121.4
C4C C5C H5C 121.4
C5C C6C N1C 120.7(10)
C5C C6C H6C 119.7
N1C C6C H6C 119.7
N3G C4G N4G 120.5(9)
N3G C4G C5G 123.0(9)
N4G C4G C5G 116.4(9)
C6G N1G C2G 120.3(8)
C6G N1G C1'G 125.2(8)
C2G N1G C1'G 114.5(8)
O1'G C1'G N1G 104.5(8)
O1'G C1'G C2'G 106.3(9)
N1G C1'G C2'G 110.9(9)
O1'G C1'G H1'G 111.6
N1G C1'G H1'G 111.6
C2'G C1'G H1'G 111.6
O1'G C4'G C5'G 107.9(9)
O1'G C4'G S3'G 107.6(6)
C5'G C4'G S3'G 113.4(9)
O1'G C4'G H4'G 109.3
C5'G C4'G H4'G 109.3
S3'G C4'G H4'G 109.3
O2G C2G N3G 123.9(8)
O2G C2G N1G 119.1(9)
N3G C2G N1G 116.8(8)
C4G N3G C2G 121.5(8)
N4B C4B N3B 118.8(9)
N4B C4B C5B 119.9(10)
N3B C4B C5B 121.1(10)
O2B C2B N3B 121.5(9)
O2B C2B N1B 119.3(10)
N3B C2B N1B 119.1(9)
O1'B C1'B N1B 106.7(9)
O1'B C1'B C2'B 106.0(10)
N1B C1'B C2'B 112.3(11)
O1'B C1'B H1'B 110.6
N1B C1'B H1'B 110.6
C2'B C1'B H1'B 110.6
C1'B O1'B C4'B 111.7(9)
O1'B C4'B C5'B 110.0(10)
O1'B C4'B S3'B 108.4(7)
C5'B C4'B S3'B 114.0(10)
O1'B C4'B H4'B 108.1
C5'B C4'B H4'B 108.1
S3'B C4'B H4'B 108.1
O5B C5'B C4'B 127(2)
O5B C5'B H5BD 106.5
C4'B C5'B H5BD 105.5
O5B C5'B H5BC 104.3
C4'B C5'B H5BC 105.6
H5BD C5'B H5BC 106.1
C1'B C2'B S3'B 102.1(9)
C1'B C2'B H2'I 111.4
S3'B C2'B H2'I 111.4
C1'B C2'B H2'J 111.4
S3'B C2'B H2'J 111.4
H2'I C2'B H2'J 109.2
C6B C5B C4B 118.5(10)
C6B C5B H5B 120.7
C4B C5B H5B 120.7
C5B C6B N1B 120.0(10)
C5B C6B H6B 120.0
N1B C6B H6B 120.0
C1'F O1'F C4'F 109.2(9)
O5'E C5'E C4'E 112.1(10)
O5'E C5'E H5E1 109.2
C4'E C5'E H5E1 109.2
O5'E C5'E H5E2 109.2
C4'E C5'E H5E2 109.2
H5E1 C5'E H5E2 107.9
O1'E C4'E C5'E 110.8(10)
O1'E C4'E S3'E 106.7(6)
C5'E C4'E S3'E 112.7(8)
O1'E C4'E H4'E 108.8
C5'E C4'E H4'E 108.8
S3'E C4'E H4'E 108.8
C1'E O1'E C4'E 112.1(8)
O1'E C1'E N1E 108.4(7)
O1'E C1'E C2'E 109.6(8)
N1E C1'E C2'E 112.3(8)
O1'E C1'E H1'E 108.8
N1E C1'E H1'E 108.8
C2'E C1'E H1'E 108.8
C5E C6E N1E 122.1(9)
C5E C6E H6E 119.0
N1E C6E H6E 119.0
C6E C5E C4E 117.7(9)
C6E C5E H5E 121.1
C4E C5E H5E 121.1
N4E C4E N3E 117.4(9)
N4E C4E C5E 123.6(9)
N3E C4E C5E 119.0(8)
C1'E C2'E S3'E 103.8(7)
C1'E C2'E H2'K 111.0
S3'E C2'E H2'K 111.0
C1'E C2'E H2'L 111.0
S3'E C2'E H2'L 111.0
H2'K C2'E H2'L 109.0
O2E C2E N1E 122.8(8)
O2E C2E N3E 121.3(8)
N1E C2E N3E 115.9(7)
O2XF C1XF O1XF 129.6(11)
O2XF C1XF C2XF 114.8(10)
O1XF C1XF C2XF 115.6(10)
F2XF C2XF F3XF 105.8(10)
F2XF C2XF F1XF 103.5(10)
F3XF C2XF F1XF 104.8(10)
F2XF C2XF C1XF 115.1(10)
F3XF C2XF C1XF 112.3(11)
F1XF C2XF C1XF 114.4(10)
N3K C4K N4K 117.9(9)
N3K C4K C5K 121.1(10)
N4K C4K C5K 121.0(10)
C6K C5K C4K 117.0(10)
C6K C5K H5K 121.5
C4K C5K H5K 121.5
C5K C6K N1K 122.4(10)
C5K C6K H6K 118.8
N1K C6K H6K 118.8
O1'K C1'K N1K 109.4(10)
O1'K C1'K C2'K 110.6(9)
N1K C1'K C2'K 113.6(10)
O1'K C1'K H1'K 107.7
N1K C1'K H1'K 107.7
C2'K C1'K H1'K 107.7
O2K C2K N3K 122.5(9)
O2K C2K N1K 118.7(10)
N3K C2K N1K 118.8(9)
O2XA C1XA O1XA 128.3(15)
O2XA C1XA C2XA 114.3(14)
O1XA C1XA C2XA 116.8(13)
O5'G C5'G C4'G 114.0(11)
O5'G C5'G H5G1 108.8
C4'G C5'G H5G1 108.8
O5'G C5'G H5G2 108.8
C4'G C5'G H5G2 108.8
H5G1 C5'G H5G2 107.6
O1'K C4'K C5'K 104.3(11)
O1'K C4'K S3'K 105.8(8)
C5'K C4'K S3'K 106.0(10)
O1'K C4'K H4'K 113.3
C5'K C4'K H4'K 113.3
S3'K C4'K H4'K 113.3
O1'F C1'F C2'F 107.6(11)
O1'F C1'F N1F 105.5(10)
C2'F C1'F N1F 113.1(11)
O1'F C1'F H1'F 110.2
C2'F C1'F H1'F 110.2
N1F C1'F H1'F 110.2
O5'K C5'K C4'K 107.8(17)
O5'K C5'K H5K2 110.2
C4'K C5'K H5K2 110.2
O5'K C5'K H5K1 110.2
C4'K C5'K H5K1 110.2
H5K2 C5'K H5K1 108.5
C1'K C2'K S3'K 102.6(8)
C1'K C2'K H2'M 111.2
S3'K C2'K H2'M 111.2
C1'K C2'K H2'N 111.2
S3'K C2'K H2'N 111.2
H2'M C2'K H2'N 109.2
F1XA C2XA F2XA 106.6(12)
F1XA C2XA F3XA 103.4(13)
F2XA C2XA F3XA 103.2(12)
F1XA C2XA C1XA 112.3(13)
F2XA C2XA C1XA 115.4(12)
F3XA C2XA C1XA 114.8(12)
C5'F O5'F H5'F 109.5
O2XC C1XC O1XC 129.4(12)
O2XC C1XC C2XC 114.6(11)
O1XC C1XC C2XC 115.9(11)
F1XC C2XC F2XC 107.0(16)
F1XC C2XC F3XC 103.0(16)
F2XC C2XC F3XC 102.8(15)
F1XC C2XC C1XC 118.4(12)
F2XC C2XC C1XC 111.1(17)
F3XC C2XC C1XC 113.1(15)
O5D C5'D C4'D 107.8(15)
O5D C5'D H5DB 114.8
C4'D C5'D H5DB 110.7
O5D C5'D H5DA 104.5
C4'D C5'D H5DA 110.4
H5DB C5'D H5DA 108.5
C1'C C2'C S3'C 103.5(10)
C1'C C2'C H2'O 111.1
S3'C C2'C H2'O 111.1
C1'C C2'C H2'P 111.1
S3'C C2'C H2'P 111.1
H2'O C2'C H2'P 109.0
O1XB C1XB O2XB 127.7(16)
O1XB C1XB C2XB 116.5(13)
O2XB C1XB C2XB 115.8(13)
F1XB C2XB F2XB 107.7(16)
F1XB C2XB F3XB 108.2(18)
F2XB C2XB F3XB 103.0(13)
F1XB C2XB C1XB 112.9(13)
F2XB C2XB C1XB 112.5(17)
F3XB C2XB C1XB 112.0(14)
F1XD C2XD F2XD 107.3(15)
F1XD C2XD F3XD 106.1(15)
F2XD C2XD F3XD 105.8(15)
F1XD C2XD C1XD 112.3(13)
F2XD C2XD C1XD 110.3(16)
F3XD C2XD C1XD 114.6(12)
O1'M C1'M N1M 106.4(11)
O1'M C1'M C2'M 110.3(11)
N1M C1'M C2'M 110.0(14)
O1'M C1'M H1'M 110.1
N1M C1'M H1'M 110.1
C2'M C1'M H1'M 110.1
S3'M C2'M C1'M 110.6(13)
S3'M C2'M H2'Q 109.5
C1'M C2'M H2'Q 109.5
S3'M C2'M H2'R 109.5
C1'M C2'M H2'R 109.5
H2'Q C2'M H2'R 108.1
C5'P O5'P H5'P 109.5
O5'P C5'P C4'P 110.2(18)
O5'P C5'P H5P1 109.6
C4'P C5'P H5P1 109.6
O5'P C5'P H5P2 109.6
C4'P C5'P H5P2 109.6
H5P1 C5'P H5P2 108.1
O1XG C1XG O2XG 127.8(14)
O1XG C1XG C2XG 117.6(13)
O2XG C1XG C2XG 114.5(11)
F3XG C2XG F2XG 109.8(17)
F3XG C2XG F1XG 102.8(14)
F2XG C2XG F1XG 104.9(16)
F3XG C2XG C1XG 114.7(15)
F2XG C2XG C1XG 108.7(14)
F1XG C2XG C1XG 115.4(13)
O1XE C1XE O2XE 131.5(16)
O1XE C1XE C2XE 116.1(14)
O2XE C1XE C2XE 112.4(15)
F3XE C2XE F2XE 106.1(18)
F3XE C2XE F1XE 109.8(18)
F2XE C2XE F1XE 105.7(18)
F3XE C2XE C1XE 113.1(17)
F2XE C2XE C1XE 111.7(19)
F1XE C2XE C1XE 110.0(16)
C5'D O5D H5D1 104.4
C5'H O5'H H5H1 125.6
C2'M S3'M C4'M 92.3(9)
C5'K O5'K H5'K 109.5
C5'B O5B H5B1 110.6
F3XH C2XH F2XH 111(2)
F3XH C2XH F1XH 103.4(16)
F2XH C2XH F1XH 104(2)
F3XH C2XH C1XH 104(2)
F2XH C2XH C1XH 119.3(18)
F1XH C2XH C1XH 114(2)
O2XH C1XH O1XH 128(3)
O2XH C1XH C2XH 110(2)
O1XH C1XH C2XH 120(3)

loop_
_geom_bond_atom_site_label_1
_geom_bond_atom_site_label_2
_geom_bond_distance
S3'K C2'K 1.810(12)
S3'K C4'K 1.821(14)
S3'A C2'A 1.760(12)
S3'A C4'A 1.805(11)
S3'J C2'J 1.782(13)
S3'J C4'J 1.878(15)
S3'O C2'O 1.793(10)
S3'O C4'O 1.795(12)
S3'L C2'L 1.774(11)
S3'L C4'L 1.781(11)
S3'H C2'H 1.785(11)
S3'H C4'H 1.801(12)
S3'P C4'P 1.773(19)
S3'P C2'P 1.774(14)
S3'N C2'N 1.787(10)
S3'N C4'N 1.805(11)
S3'D C2'D 1.749(12)
S3'D C4'D 1.813(15)
S3'I C2'I 1.793(13)
S3'I C4'I 1.808(12)
S3'C C2'C 1.78(2)
S3'C C4'C 1.92(2)
S3'G C2'G 1.808(11)
S3'G C4'G 1.832(11)
S3'B C2'B 1.782(13)
S3'B C4'B 1.812(13)
S3'F C2'F 1.757(12)
S3'F C4'F 1.805(15)
S3'E C2'E 1.767(11)
S3'E C4'E 1.780(12)
O2A C2A 1.223(12)
N4J C4J 1.344(14)
N4J H4J1 0.8600
N4J H4J2 0.8600
O2XD C1XD 1.229(13)
N4P C4P 1.316(14)
N4P H4P1 0.8600
N4P H4P2 0.8600
O1'P C1'P 1.390(14)
O1'P C4'P 1.392(16)
O2P C2P 1.209(13)
N4D C4D 1.328(13)
N4D H4D1 0.8600
N4D H4D2 0.8600
N4G C4G 1.358(13)
N4G H4G1 0.8600
N4G H4G2 0.8600
O2G C2G 1.221(12)
F2XF C2XF 1.325(13)
F1XF C2XF 1.365(13)
F3XF C2XF 1.337(14)
O2XF C1XF 1.200(14)
O1'K C1'K 1.409(15)
O1'K C4'K 1.430(15)
O2XA C1XA 1.220(18)
N4A C4A 1.319(13)
N4A H4A1 0.8600
N4A H4A2 0.8600
F2XA C2XA 1.316(14)
N3A C4A 1.339(12)
N3A C2A 1.367(13)
N3A H3A 0.8600
O1W H11W 0.8507
O1W H21W 0.8523
C5A C6A 1.325(14)
C5A C4A 1.427(14)
C5A H5A 0.9300
O2W H12W 0.8512
O2W H22W 0.8484
O1'J C4'J 1.364(15)
O1'J C1'J 1.404(15)
O5'G C5'G 1.408(16)
O5'G H5'G 0.8200
C5J C6J 1.325(17)
C5J C4J 1.443(15)
C5J H5J 0.9300
F1XA C2XA 1.298(15)
O2J C2J 1.214(13)
O2O C2O 1.217(12)
O4W H14W 0.8501
O4W H24W 0.8502
O1'M C4'M 1.384(15)
O1'M C1'M 1.418(15)
O3W H13W 0.9940
O3W H23W 0.9939
N4M C4M 1.334(15)
N4M H4M1 0.8600
N4M H4M2 0.8600
F1XC C2XC 1.298(16)
O2M C2M 1.230(14)
O2L C2L 1.231(12)
F3XA C2XA 1.340(16)
N4F C4F 1.310(13)
N4F H4F1 0.8600
N4F H4F2 0.8600
N3F C4F 1.312(13)
N3F C2F 1.375(13)
O2F C2F 1.215(13)
O2H C2H 1.207(12)
O1XD C1XD 1.206(13)
C5P C6P 1.329(16)
C5P C4P 1.422(15)
C5P H5P 0.9300
O5'N C5'N 1.391(14)
O5'N H5'N 0.8619
O2N C2N 1.228(11)
C5D C6D 1.384(15)
C5D C4D 1.398(14)
C5D H5D 0.9300
O2D C2D 1.220(12)
O5'I C5'I 1.399(15)
O5'I H5'I 0.8200
O2I C2I 1.229(12)
O2C C2C 1.269(13)
C5G C6G 1.335(15)
C5G C4G 1.447(14)
C5G H5G 0.9300
C6G N1G 1.360(13)
C6G H6G 0.9300
O2B C2B 1.256(13)
O5'E C5'E 1.417(15)
O5'E H5'E 0.8200
O2E C2E 1.214(11)
O1XF C1XF 1.235(14)
N4K C4K 1.335(14)
N4K H4K1 0.8600
N4K H4K2 0.8600
O2K C2K 1.227(13)
N4O C4O 1.317(13)
N4O H4O1 0.8600
N4O H4O2 0.8600
N3O C4O 1.342(12)
N3O C2O 1.377(13)
N3O H3O 0.8600
N1O C2O 1.374(13)
N1O C6O 1.386(12)
N1O C1'O 1.471(13)
C1'O O1'O 1.388(13)
C1'O C2'O 1.482(16)
C1'O H1'O 0.9800
O1'O C4'O 1.434(14)
O5'M C5'M 1.361(19)
O5'M H5'M 0.8200
N4L C4L 1.301(13)
N4L H4L1 0.8600
N4L H4L2 0.8600
N1L C6L 1.358(13)
N1L C2L 1.405(13)
N1L C1'L 1.469(13)
C5'L O5'L 1.401(17)
C5'L C4'L 1.574(16)
C5'L H5L1 0.9700
C5'L H5L2 0.9700
N3L C4L 1.357(13)
N3L C2L 1.360(13)
N3L H3L 0.8600
C5F C6F 1.343(17)
C5F C4F 1.458(14)
C5F H5F 0.9300
C4P N3P 1.354(13)
N3P C2P 1.399(14)
N1N C2N 1.346(12)
N1N C6N 1.390(12)
N1N C1'N 1.486(12)
N3N C4N 1.360(12)
N3N C2N 1.376(12)
N3N H3N 0.8600
N4N C4N 1.299(13)
N4N H4N1 0.8600
N4N H4N2 0.8600
C2'N C1'N 1.534(15)
C2'N H2'1 0.9700
C2'N H2'2 0.9700
C6D N1D 1.332(13)
C6D H6D 0.9300
N4I C4I 1.302(13)
N4I H4I1 0.8600
N4I H4I2 0.8600
N3I C4I 1.354(12)
N3I C2I 1.382(12)
N3I H3I 0.8600
N1I C6I 1.359(12)
N1I C2I 1.366(12)
N1I C1'I 1.508(12)
N4C C4C 1.308(14)
N4C H4C1 0.8600
N4C H4C2 0.8600
N3C C4C 1.328(13)
N3C C2C 1.373(14)
N1C C2C 1.357(13)
N1C C6C 1.366(15)
N1C C1'C 1.486(15)
O1'C C4'C 1.382(15)
O1'C C1'C 1.413(14)
O1'G C1'G 1.409(12)
O1'G C4'G 1.434(12)
C2'G C1'G 1.501(16)
C2'G H2'3 0.9700
C2'G H2'4 0.9700
N4B C4B 1.319(14)
N4B H4B1 0.8600
N4B H4B2 0.8600
N3B C4B 1.332(14)
N3B C2B 1.353(14)
N1B C6B 1.362(14)
N1B C2B 1.369(13)
N1B C1'B 1.465(15)
C2'F C1'F 1.47(2)
C2'F H2'5 0.9700
C2'F H2'6 0.9700
C4'F O1'F 1.427(14)
C4'F C5'F 1.481(18)
C4'F H4'F 0.9800
C5'F O5'F 1.42(2)
C5'F H5F1 0.9700
C5'F H5F2 0.9700
N1E C2E 1.366(12)
N1E C6E 1.367(12)
N1E C1'E 1.485(12)
N4E C4E 1.336(13)
N4E H4E1 0.8600
N4E H4E2 0.8600
N3E C4E 1.355(12)
N3E C2E 1.399(12)
N3E H3E 0.8600
N1K C2K 1.374(13)
N1K C6K 1.376(15)
N1K C1'K 1.474(15)
N3K C4K 1.327(13)
N3K C2K 1.369(14)
O2XC C1XC 1.209(15)
C2A N1A 1.386(12)
N1A C6A 1.360(12)
N1A C1'A 1.522(13)
C1'A O1'A 1.376(12)
C1'A C2'A 1.520(17)
C1'A H1'A 0.9800
O1'A C4'A 1.450(13)
C4'A C5'A 1.475(16)
C4'A H4'A 0.9800
C5'A O5'A 1.440(14)
C5'A H5A2 0.9700
C5'A H5A1 0.9700
O5'A H5'A 0.8200
C2'A H2'7 0.9700
C2'A H2'8 0.9700
C6A H6A 0.9300
O5'J C5'J 1.340(19)
O5'J H5'J 0.9973
C5'J C4'J 1.501(19)
C5'J H5J2 0.9700
C5'J H5J1 0.9700
C4'J H4'J 0.9800
C1'J N1'J 1.456(15)
C1'J C2'J 1.511(18)
C1'J H1'J 0.9800
N1'J C6J 1.351(15)
N1'J C2J 1.394(13)
C6J H6J 0.9300
C4J N3J 1.312(13)
C2'J H2'9 0.9700
C2'J H2'X 0.9700
C2J N3J 1.353(14)
C4O C5O 1.412(14)
C4'O C5'O 1.519(17)
C4'O H4'O 0.9800
C5'O O5'O 1.378(18)
C5'O H5O2 0.9700
C5'O H5O1 0.9700
O5'O H5'O 0.9926
C2'O H2'Y 0.9700
C2'O H2'Z 0.9700
C5O C6O 1.341(15)
C5O H5O 0.9300
C6O H6O 0.9300
C5'M C4'M 1.508(19)
C5'M H5M2 0.9700
C5'M H5M1 0.9700
C4'M S3'M 1.947(17)
C4'M H4'M 0.9800
N1M C6M 1.355(16)
N1M C2M 1.410(14)
N1M C1'M 1.465(17)
C2M N3M 1.360(15)
N3M C4M 1.333(14)
C4M C5M 1.431(15)
C6M C5M 1.343(19)
C6M H6M 0.9300
C5M H5M 0.9300
C4L C5L 1.420(14)
C5L C6L 1.361(15)
C5L H5L 0.9300
C6L H6L 0.9300
C1'L O1'L 1.395(12)
C1'L C2'L 1.552(16)
C1'L H1'L 0.9800
O1'L C4'L 1.458(13)
C4'L H4'L 0.9800
O5'L H5'L 0.9937
C2'L H2'A 0.9700
C2'L H2'B 0.9700
C2F N1F 1.393(13)
N1F C6F 1.334(15)
N1F C1'F 1.487(15)
C6F H6F 0.9300
O5H H5H2 0.8200
C5'H O5'H 1.38(3)
C5'H C4'H 1.536(16)
C5'H H5HA 0.9700
C5'H H5HB 0.9700
C4'H O1'H 1.426(13)
C4'H H4'H 0.9800
O1'H C1'H 1.412(12)
C1'H N1H 1.462(14)
C1'H C2'H 1.529(17)
C1'H H1'H 0.9800
N1H C6H 1.373(13)
N1H C2H 1.382(12)
C6H C5H 1.335(15)
C6H H6H 0.9300
C5H C4H 1.399(13)
C5H H5H 0.9300
C4H N4H 1.318(13)
C4H N3H 1.347(12)
N4H H4H1 0.8600
N4H H4H2 0.8600
C2'H H2'C 0.9700
C2'H H2'D 0.9700
N3H C2H 1.372(13)
N3H H3H 0.8600
C1XD C2XD 1.488(16)
C2P N1P 1.346(13)
N1P C6P 1.375(14)
N1P C1'P 1.462(14)
C1'P C2'P 1.513(18)
C1'P H1'P 0.9800
C4'P C5'P 1.57(2)
C4'P H4'P 0.9800
C6P H6P 0.9300
C2'P H20P 0.9700
C2'P H21P 0.9700
C5'N C4'N 1.503(15)
C5'N H5N2 0.9700
C5'N H5N1 0.9700
C4'N O1'N 1.431(13)
C4'N H4'N 0.9800
O1'N C1'N 1.404(12)
C1'N H1'N 0.9800
C4N C5N 1.424(14)
C5N C6N 1.336(14)
C5N H5N 0.9300
C6N H6N 0.9300
C4D N3D 1.330(12)
N1D C2D 1.393(13)
N1D C1'D 1.498(13)
C1'D O1'D 1.439(12)
C1'D C2'D 1.495(17)
C1'D H1'D 0.9800
O1'D C4'D 1.427(15)
C4'D C5'D 1.553(18)
C4'D H4'D 0.9800
C2'D H20E 0.9700
C2'D H20F 0.9700
C2D N3D 1.377(13)
N3D H3D 0.8600
C4I C5I 1.403(13)
C1'I O1'I 1.420(13)
C1'I C2'I 1.460(17)
C1'I H1'I 0.9800
O1'I C4'I 1.440(13)
C4'I C5'I 1.493(16)
C4'I H4'I 0.9800
C5'I H5I1 0.9700
C5'I H5I2 0.9700
C2'I H2'G 0.9700
C2'I H2'H 0.9700
C5I C6I 1.371(14)
C5I H5I 0.9300
C6I H6I 0.9300
C4C C5C 1.434(15)
C1'C C2'C 1.50(2)
C1'C H1'C 0.9800
C4'C C5'C 1.508(18)
C4'C H4'C 0.9800
C5'C O5'C 1.382(16)
C5'C H5C2 0.9700
C5'C H5C1 0.9700
O5'C H5'C 0.8200
C5C C6C 1.354(18)
C5C H5C 0.9300
C6C H6C 0.9300
C4G N3G 1.297(13)
N1G C2G 1.427(12)
N1G C1'G 1.473(12)
C1'G H1'G 0.9800
C4'G C5'G 1.461(17)
C4'G H4'G 0.9800
C2G N3G 1.374(13)
C4B C5B 1.399(15)
C1'B O1'B 1.404(13)
C1'B C2'B 1.515(19)
C1'B H1'B 0.9800
O1'B C4'B 1.409(14)
C4'B C5'B 1.52(2)
C4'B H4'B 0.9800
C5'B O5B 1.28(4)
C5'B H5BD 0.9700
C5'B H5BC 0.9700
C2'B H2'I 0.9700
C2'B H2'J 0.9700
C5B C6B 1.336(17)
C5B H5B 0.9300
C6B H6B 0.9300
O1'F C1'F 1.389(15)
C5'E C4'E 1.485(16)
C5'E H5E1 0.9700
C5'E H5E2 0.9700
C4'E O1'E 1.435(13)
C4'E H4'E 0.9800
O1'E C1'E 1.392(11)
C1'E C2'E 1.516(15)
C1'E H1'E 0.9800
C6E C5E 1.357(14)
C6E H6E 0.9300
C5E C4E 1.413(14)
C5E H5E 0.9300
C2'E H2'K 0.9700
C2'E H2'L 0.9700
C1XF C2XF 1.510(15)
C4K C5K 1.453(15)
C5K C6K 1.302(17)
C5K H5K 0.9300
C6K H6K 0.9300
C1'K C2'K 1.527(19)
C1'K H1'K 0.9800
O1XC C1XC 1.241(15)
C1XA O1XA 1.249(19)
C1XA C2XA 1.515(17)
C5'G H5G1 0.9700
C5'G H5G2 0.9700
C4'K C5'K 1.68(2)
C4'K H4'K 0.9800
C1'F H1'F 0.9800
C5'K O5'K 1.266(19)
C5'K H5K2 0.9700
C5'K H5K1 0.9700
C2'K H2'M 0.9700
C2'K H2'N 0.9700
O5'F H5'F 0.8200
C1XC C2XC 1.496(17)
F1XD C2XD 1.305(18)
F2XC C2XC 1.32(2)
C2XC F3XC 1.334(19)
F3XD C2XD 1.333(15)
C5'D O5D 1.360(19)
C5'D H5DB 0.9700
C5'D H5DA 0.9700
O1XB C1XB 1.234(17)
C2'C H2'O 0.9700
C2'C H2'P 0.9700
C1XB O2XB 1.241(16)
C1XB C2XB 1.520(19)
F2XB C2XB 1.314(17)
F3XB C2XB 1.350(18)
C2XB F1XB 1.306(17)
C2XD F2XD 1.321(19)
O5'B H5B2 0.8200
C1'M C2'M 1.53(2)
C1'M H1'M 0.9800
C2'M S3'M 1.52(2)
C2'M H2'Q 0.9700
C2'M H2'R 0.9700
O5'P C5'P 1.285(18)
O5'P H5'P 0.8200
C5'P H5P1 0.9700
C5'P H5P2 0.9700
O1XG C1XG 1.218(14)
O2XG C1XG 1.252(16)
C1XG C2XG 1.482(17)
F1XG C2XG 1.320(15)
C2XG F3XG 1.281(17)
C2XG F2XG 1.318(18)
O1XE C1XE 1.196(18)
O2XE C1XE 1.234(19)
C1XE C2XE 1.527(19)
F3XE C2XE 1.281(19)
F1XE C2XE 1.35(2)
F2XE C2XE 1.33(2)
O5'D H5D2 0.8200
O5D H5D1 0.8501
O5'H H5H1 1.0046
O5'K H5'K 0.8200
O5B H5B1 0.8200
O2XH C1XH 1.17(3)
C2XH F3XH 1.317(19)
C2XH F2XH 1.34(2)
C2XH F1XH 1.351(19)
C2XH C1XH 1.52(2)
O1XH C1XH 1.38(4)

loop_
_geom_torsion_atom_site_label_1
_geom_torsion_atom_site_label_2
_geom_torsion_atom_site_label_3
_geom_torsion_atom_site_label_4
_geom_torsion
C4G C5G C6G N1G 1.4(16)
C2O N1O C1'O O1'O 156.0(9)
C6O N1O C1'O O1'O -23.4(14)
C2O N1O C1'O C2'O -81.4(11)
C6O N1O C1'O C2'O 99.2(11)
N1O C1'O O1'O C4'O 115.9(10)
C2'O C1'O O1'O C4'O -8.4(12)
C6P C5P C4P N4P 178.1(11)
C6P C5P C4P N3P 0.1(17)
N4P C4P N3P C2P -179.6(10)
C5P C4P N3P C2P -1.5(16)
C4'N S3'N C2'N C1'N -40.2(7)
C4D C5D C6D N1D -0.4(17)
C4'G S3'G C2'G C1'G 30.4(9)
C4'F S3'F C2'F C1'F 26.4(12)
C2'F S3'F C4'F O1'F -3.3(12)
C2'F S3'F C4'F C5'F 122.9(12)
O1'F C4'F C5'F O5'F 72.5(16)
S3'F C4'F C5'F O5'F -53.5(16)
C2A N3A C4A N4A 178.0(9)
C2A N3A C4A C5A -3.8(14)
C6A C5A C4A N4A -178.6(10)
C6A C5A C4A N3A 3.2(14)
C4A N3A C2A O2A -177.9(10)
C4A N3A C2A N1A 2.9(14)
O2A C2A N1A C6A 179.3(10)
N3A C2A N1A C6A -1.6(13)
O2A C2A N1A C1'A -1.1(14)
N3A C2A N1A C1'A 178.0(8)
C6A N1A C1'A O1'A -23.7(13)
C2A N1A C1'A O1'A 156.7(8)
C6A N1A C1'A C2'A 96.0(11)
C2A N1A C1'A C2'A -83.6(11)
C2'A C1'A O1'A C4'A -5.6(11)
N1A C1'A O1'A C4'A 115.5(9)
C1'A O1'A C4'A C5'A -149.5(9)
C1'A O1'A C4'A S3'A -23.6(9)
C2'A S3'A C4'A O1'A 36.5(7)
C2'A S3'A C4'A C5'A 157.9(9)
O1'A C4'A C5'A O5'A 61.5(12)
S3'A C4'A C5'A O5'A -58.1(13)
O1'A C1'A C2'A S3'A 33.1(10)
N1A C1'A C2'A S3'A -85.6(8)
C4'A S3'A C2'A C1'A -39.1(7)
C4A C5A C6A N1A -2.2(16)
C2A N1A C6A C5A 1.4(15)
C1'A N1A C6A C5A -178.2(10)
C1'J O1'J C4'J C5'J -141.1(12)
C1'J O1'J C4'J S3'J -19.7(13)
O5'J C5'J C4'J O1'J 59.7(17)
O5'J C5'J C4'J S3'J -58.2(15)
C2'J S3'J C4'J O1'J -7.6(11)
C2'J S3'J C4'J C5'J 112.7(11)
C4'J O1'J C1'J N1'J 165.1(11)
C4'J O1'J C1'J C2'J 43.9(15)
O1'J C1'J N1'J C6J -36.6(14)
C2'J C1'J N1'J C6J 80.3(14)
O1'J C1'J N1'J C2J 147.6(10)
C2'J C1'J N1'J C2J -95.5(13)
C4J C5J C6J N1'J 3.0(18)
C2J N1'J C6J C5J -2.8(18)
C1'J N1'J C6J C5J -178.5(11)
C6J C5J C4J N3J -1.4(17)
C6J C5J C4J N4J 177.6(11)
O1'J C1'J C2'J S3'J -45.3(12)
N1'J C1'J C2'J S3'J -162.2(8)
C4'J S3'J C2'J C1'J 29.2(10)
C6J N1'J C2J O2J -175.9(11)
C1'J N1'J C2J O2J 0.0(16)
C6J N1'J C2J N3J 0.9(16)
C1'J N1'J C2J N3J 176.8(10)
N4J C4J N3J C2J -179.4(10)
C5J C4J N3J C2J -0.4(16)
O2J C2J N3J C4J 177.3(11)
N1'J C2J N3J C4J 0.6(16)
C2O N3O C4O N4O -179.7(10)
C2O N3O C4O C5O -1.0(15)
C6O N1O C2O O2O -178.0(10)
C1'O N1O C2O O2O 2.6(15)
C6O N1O C2O N3O 4.0(14)
C1'O N1O C2O N3O -175.4(9)
C4O N3O C2O O2O 179.1(10)
C4O N3O C2O N1O -2.8(15)
C1'O O1'O C4'O C5'O -145.7(10)
C1'O O1'O C4'O S3'O -22.0(10)
C2'O S3'O C4'O O1'O 35.7(7)
C2'O S3'O C4'O C5'O 155.5(9)
O1'O C4'O C5'O O5'O 65.4(16)
S3'O C4'O C5'O O5'O -53.0(16)
O1'O C1'O C2'O S3'O 34.7(10)
N1O C1'O C2'O S3'O -87.3(9)
C4'O S3'O C2'O C1'O -39.6(8)
N4O C4O C5O C6O -177.6(11)
N3O C4O C5O C6O 3.8(16)
C4O C5O C6O N1O -2.7(17)
C2O N1O C6O C5O -1.3(16)
C1'O N1O C6O C5O 178.1(11)
C1'M O1'M C4'M C5'M -151.4(13)
C1'M O1'M C4'M S3'M -35.5(13)
O5'M C5'M C4'M O1'M 57.4(18)
O5'M C5'M C4'M S3'M -52.0(15)
C6M N1M C2M O2M 179.4(11)
C1'M N1M C2M O2M -4.8(17)
C6M N1M C2M N3M 5.0(17)
C1'M N1M C2M N3M -179.1(11)
O2M C2M N3M C4M -178.6(11)
N1M C2M N3M C4M -4.6(16)
C2M N3M C4M N4M -177.0(10)
C2M N3M C4M C5M 2.0(16)
C2M N1M C6M C5M -2.8(19)
C1'M N1M C6M C5M -178.2(13)
N1M C6M C5M C4M 0.1(19)
N3M C4M C5M C6M 0.4(17)
N4M C4M C5M C6M 179.4(12)
C2L N3L C4L N4L -179.9(10)
C2L N3L C4L C5L -0.6(15)
N4L C4L C5L C6L -179.2(10)
N3L C4L C5L C6L 1.5(16)
C2L N1L C6L C5L -1.9(16)
C1'L N1L C6L C5L 178.5(10)
C4L C5L C6L N1L -0.3(17)
C6L N1L C1'L O1'L -19.2(14)
C2L N1L C1'L O1'L 161.1(9)
C6L N1L C1'L C2'L 101.0(11)
C2L N1L C1'L C2'L -78.6(11)
N1L C1'L O1'L C4'L 115.4(9)
C2'L C1'L O1'L C4'L -6.5(11)
C1'L O1'L C4'L C5'L -146.1(9)
C1'L O1'L C4'L S3'L -23.8(10)
O5'L C5'L C4'L O1'L 174.3(11)
O5'L C5'L C4'L S3'L 55.5(14)
C2'L S3'L C4'L O1'L 37.6(7)
C2'L S3'L C4'L C5'L 155.2(9)
C4L N3L C2L O2L -177.2(10)
C4L N3L C2L N1L -1.5(15)
C6L N1L C2L O2L 178.5(10)
C1'L N1L C2L O2L -1.8(15)
C6L N1L C2L N3L 2.7(15)
C1'L N1L C2L N3L -177.6(9)
O1'L C1'L C2'L S3'L 33.8(9)
N1L C1'L C2'L S3'L -86.1(9)
C4'L S3'L C2'L C1'L -39.5(7)
C2F N3F C4F N4F -179.5(10)
C2F N3F C4F C5F -1.1(16)
C6F C5F C4F N4F 179.9(12)
C6F C5F C4F N3F 1.4(17)
C4F N3F C2F O2F -179.3(10)
C4F N3F C2F N1F -2.0(15)
O2F C2F N1F C6F -177.8(12)
N3F C2F N1F C6F 4.9(16)
O2F C2F N1F C1'F -0.5(16)
N3F C2F N1F C1'F -177.8(10)
C2F N1F C6F C5F -5(2)
C1'F N1F C6F C5F 178.2(13)
C4F C5F C6F N1F 1.5(19)
O5'H C5'H C4'H O1'H -171.8(14)
O5'H C5'H C4'H S3'H 69.8(15)
C2'H S3'H C4'H O1'H 36.9(7)
C2'H S3'H C4'H C5'H 157.8(8)
C5'H C4'H O1'H C1'H -145.4(9)
S3'H C4'H O1'H C1'H -22.7(10)
C4'H O1'H C1'H N1H 115.3(10)
C4'H O1'H C1'H C2'H -7.8(12)
O1'H C1'H N1H C6H -23.4(14)
C2'H C1'H N1H C6H 96.0(11)
O1'H C1'H N1H C2H 156.3(9)
C2'H C1'H N1H C2H -84.4(11)
C2H N1H C6H C5H -5.6(17)
C1'H N1H C6H C5H 174.0(11)
N1H C6H C5H C4H 3.4(17)
C6H C5H C4H N4H 179.6(11)
C6H C5H C4H N3H -0.2(16)
O1'H C1'H C2'H S3'H 34.9(10)
N1H C1'H C2'H S3'H -85.3(9)
C4'H S3'H C2'H C1'H -40.6(7)
N4H C4H N3H C2H 179.4(10)
C5H C4H N3H C2H -0.8(15)
C4H N3H C2H O2H -179.5(10)
C4H N3H C2H N1H -1.3(14)
C6H N1H C2H O2H -177.5(10)
C1'H N1H C2H O2H 2.9(15)
C6H N1H C2H N3H 4.4(15)
C1'H N1H C2H N3H -175.3(9)
C4P N3P C2P O2P -179.5(11)
C4P N3P C2P N1P 1.2(15)
O2P C2P N1P C6P -178.8(11)
N3P C2P N1P C6P 0.6(16)
O2P C2P N1P C1'P -1.3(16)
N3P C2P N1P C1'P 178.1(9)
C4'P O1'P C1'P N1P 158.1(13)
C4'P O1'P C1'P C2'P 37.2(17)
C2P N1P C1'P O1'P 157.0(10)
C6P N1P C1'P O1'P -25.5(15)
C2P N1P C1'P C2'P -87.2(13)
C6P N1P C1'P C2'P 90.4(14)
C1'P O1'P C4'P C5'P -137.6(15)
C1'P O1'P C4'P S3'P -11.9(18)
C2'P S3'P C4'P O1'P -14.3(15)
C2'P S3'P C4'P C5'P 111.1(14)
C4P C5P C6P N1P 1.6(18)
C2P N1P C6P C5P -2.0(18)
C1'P N1P C6P C5P -179.3(11)
O1'P C1'P C2'P S3'P -45.8(13)
N1P C1'P C2'P S3'P -164.2(9)
C4'P S3'P C2'P C1'P 33.5(13)
O5'N C5'N C4'N O1'N 179.1(8)
O5'N C5'N C4'N S3'N 59.5(11)
C2'N S3'N C4'N O1'N 35.9(7)
C2'N S3'N C4'N C5'N 156.7(8)
C5'N C4'N O1'N C1'N -142.1(9)
S3'N C4'N O1'N C1'N -19.7(9)
C4'N O1'N C1'N N1N 112.8(9)
C4'N O1'N C1'N C2'N -11.3(10)
C2N N1N C1'N O1'N 157.7(8)
C6N N1N C1'N O1'N -20.9(13)
C2N N1N C1'N C2'N -80.0(11)
C6N N1N C1'N C2'N 101.3(10)
S3'N C2'N C1'N O1'N 37.0(9)
S3'N C2'N C1'N N1N -85.7(8)
C6N N1N C2N O2N -178.1(10)
C1'N N1N C2N O2N 3.2(15)
C6N N1N C2N N3N 1.1(14)
C1'N N1N C2N N3N -177.6(9)
C4N N3N C2N O2N 179.8(10)
C4N N3N C2N N1N 0.6(14)
C2N N3N C4N N4N 176.7(10)
C2N N3N C4N C5N -2.2(15)
N4N C4N C5N C6N -176.8(10)
N3N C4N C5N C6N 2.1(16)
C4N C5N C6N N1N -0.5(16)
C2N N1N C6N C5N -1.1(15)
C1'N N1N C6N C5N 177.5(10)
C6D C5D C4D N4D -179.0(10)
C6D C5D C4D N3D 0.0(16)
C5D C6D N1D C2D 1.0(17)
C5D C6D N1D C1'D 178.1(11)
C6D N1D C1'D O1'D -16.0(14)
C2D N1D C1'D O1'D 161.3(9)
C6D N1D C1'D C2'D 103.6(12)
C2D N1D C1'D C2'D -79.2(11)
C2'D C1'D O1'D C4'D -3.6(12)
N1D C1'D O1'D C4'D 119.4(10)
C1'D O1'D C4'D C5'D -148.0(12)
C1'D O1'D C4'D S3'D -26.6(10)
C2'D S3'D C4'D O1'D 39.5(8)
C2'D S3'D C4'D C5'D 156.2(9)
O1'D C1'D C2'D S3'D 33.5(10)
N1D C1'D C2'D S3'D -84.8(9)
C4'D S3'D C2'D C1'D -41.1(8)
C6D N1D C2D O2D 178.7(11)
C1'D N1D C2D O2D 1.5(15)
C6D N1D C2D N3D -1.1(15)
C1'D N1D C2D N3D -178.4(9)
N4D C4D N3D C2D 178.8(10)
C5D C4D N3D C2D -0.2(16)
O2D C2D N3D C4D -179.1(10)
N1D C2D N3D C4D 0.7(15)
C2I N3I C4I N4I -178.4(9)
C2I N3I C4I C5I -1.6(15)
C6I N1I C2I O2I 178.4(10)
C1'I N1I C2I O2I 1.8(15)
C6I N1I C2I N3I 0.2(15)
C1'I N1I C2I N3I -176.4(9)
C4I N3I C2I O2I -177.8(10)
C4I N3I C2I N1I 0.4(15)
C6I N1I C1'I O1'I -15.7(14)
C2I N1I C1'I O1'I 160.9(9)
C6I N1I C1'I C2'I 104.9(12)
C2I N1I C1'I C2'I -78.6(12)
C2'I C1'I O1'I C4'I -8.8(11)
N1I C1'I O1'I C4'I 113.1(9)
C1'I O1'I C4'I C5'I -145.4(9)
C1'I O1'I C4'I S3'I -21.4(9)
C2'I S3'I C4'I O1'I 35.2(7)
C2'I S3'I C4'I C5'I 158.0(8)
O1'I C4'I C5'I O5'I 58.4(15)
S3'I C4'I C5'I O5'I -61.6(13)
O1'I C1'I C2'I S3'I 35.2(10)
N1I C1'I C2'I S3'I -83.3(9)
C4'I S3'I C2'I C1'I -39.8(8)
N4I C4I C5I C6I 178.8(10)
N3I C4I C5I C6I 2.0(16)
C2I N1I C6I C5I 0.3(17)
C1'I N1I C6I C5I 176.7(11)
C4I C5I C6I N1I -1.4(17)
C2C N3C C4C N4C 179.1(9)
C2C N3C C4C C5C 0.7(15)
C6C N1C C2C O2C 179.7(10)
C1'C N1C C2C O2C 3.8(15)
C6C N1C C2C N3C -2.5(15)
C1'C N1C C2C N3C -178.3(10)
C4C N3C C2C O2C 178.5(10)
C4C N3C C2C N1C 0.7(15)
C4'C O1'C C1'C N1C 129.6(10)
C4'C O1'C C1'C C2'C 3.3(15)
C2C N1C C1'C O1'C 151.7(10)
C6C N1C C1'C O1'C -24.0(15)
C2C N1C C1'C C2'C -83.8(13)
C6C N1C C1'C C2'C 100.4(13)
C1'C O1'C C4'C C5'C -153.4(11)
C1'C O1'C C4'C S3'C -33.9(12)
O1'C C4'C C5'C O5'C 62.8(16)
S3'C C4'C C5'C O5'C -50.8(14)
N4C C4C C5C C6C -178.7(10)
N3C C4C C5C C6C -0.4(16)
C4C C5C C6C N1C -1.3(16)
C2C N1C C6C C5C 2.8(16)
C1'C N1C C6C C5C 178.3(11)
C6G C5G C4G N3G -1.7(16)
C6G C5G C4G N4G -179.4(10)
C5G C6G N1G C2G 0.5(16)
C5G C6G N1G C1'G 179.5(10)
C4'G O1'G C1'G N1G 164.1(8)
C4'G O1'G C1'G C2'G 46.7(11)
C6G N1G C1'G O1'G -21.6(14)
C2G N1G C1'G O1'G 157.5(8)
C6G N1G C1'G C2'G 92.6(12)
C2G N1G C1'G C2'G -88.3(11)
S3'G C2'G C1'G O1'G -48.7(10)
S3'G C2'G C1'G N1G -161.7(7)
C1'G O1'G C4'G C5'G -144.4(10)
C1'G O1'G C4'G S3'G -21.7(10)
C2'G S3'G C4'G O1'G -6.7(9)
C2'G S3'G C4'G C5'G 112.6(10)
C6G N1G C2G O2G -178.3(10)
C1'G N1G C2G O2G 2.6(14)
C6G N1G C2G N3G -2.2(14)
C1'G N1G C2G N3G 178.7(8)
N4G C4G N3G C2G 177.6(9)
C5G C4G N3G C2G 0.1(15)
O2G C2G N3G C4G 177.7(10)
N1G C2G N3G C4G 1.8(14)
C2B N3B C4B N4B 179.9(10)
C2B N3B C4B C5B -5.6(17)
C4B N3B C2B O2B -177.5(11)
C4B N3B C2B N1B 1.8(16)
C6B N1B C2B O2B -179.1(10)
C1'B N1B C2B O2B -2.2(16)
C6B N1B C2B N3B 1.6(16)
C1'B N1B C2B N3B 178.5(10)
C6B N1B C1'B O1'B -30.9(15)
C2B N1B C1'B O1'B 152.2(10)
C6B N1B C1'B C2'B 84.7(13)
C2B N1B C1'B C2'B -92.2(13)
N1B C1'B O1'B C4'B 162.3(10)
C2'B C1'B O1'B C4'B 42.5(14)
C1'B O1'B C4'B C5'B -141.8(12)
C1'B O1'B C4'B S3'B -16.6(13)
C2'B S3'B C4'B O1'B -11.3(10)
C2'B S3'B C4'B C5'B 111.6(11)
O1'B C4'B C5'B O5B 63(3)
S3'B C4'B C5'B O5B -59(3)
O1'B C1'B C2'B S3'B -47.9(12)
N1B C1'B C2'B S3'B -164.0(8)
C4'B S3'B C2'B C1'B 32.6(10)
N4B C4B C5B C6B -179.4(11)
N3B C4B C5B C6B 6.2(17)
C4B C5B C6B N1B -2.7(17)
C2B N1B C6B C5B -1.0(17)
C1'B N1B C6B C5B -177.8(11)
C5'F C4'F O1'F C1'F -154.9(12)
S3'F C4'F O1'F C1'F -22.8(14)
O5'E C5'E C4'E O1'E -79.5(13)
O5'E C5'E C4'E S3'E 161.0(9)
C2'E S3'E C4'E O1'E 38.6(7)
C2'E S3'E C4'E C5'E 160.4(9)
C5'E C4'E O1'E C1'E -148.3(9)
S3'E C4'E O1'E C1'E -25.2(9)
C4'E O1'E C1'E N1E 117.4(9)
C4'E O1'E C1'E C2'E -5.4(11)
C2E N1E C1'E O1'E 161.7(8)
C6E N1E C1'E O1'E -16.3(13)
C2E N1E C1'E C2'E -77.0(11)
C6E N1E C1'E C2'E 104.9(10)
C2E N1E C6E C5E 1.3(15)
C1'E N1E C6E C5E 179.2(10)
N1E C6E C5E C4E 0.1(16)
C2E N3E C4E N4E 178.3(9)
C2E N3E C4E C5E -0.2(15)
C6E C5E C4E N4E -179.0(10)
C6E C5E C4E N3E -0.6(15)
O1'E C1'E C2'E S3'E 33.5(9)
N1E C1'E C2'E S3'E -87.0(8)
C4'E S3'E C2'E C1'E -40.2(7)
C6E N1E C2E O2E 178.5(9)
C1'E N1E C2E O2E 0.5(14)
C6E N1E C2E N3E -1.9(13)
C1'E N1E C2E N3E -180.0(8)
C4E N3E C2E O2E -179.0(9)
C4E N3E C2E N1E 1.4(13)
O2XF C1XF C2XF F2XF -37.7(17)
O1XF C1XF C2XF F2XF 144.2(13)
O2XF C1XF C2XF F3XF 83.4(15)
O1XF C1XF C2XF F3XF -94.7(14)
O2XF C1XF C2XF F1XF -157.3(13)
O1XF C1XF C2XF F1XF 24.6(17)
C2K N3K C4K N4K -179.8(10)
C2K N3K C4K C5K -1.5(16)
N3K C4K C5K C6K 1.6(17)
N4K C4K C5K C6K 179.8(11)
C4K C5K C6K N1K -0.2(18)
C2K N1K C6K C5K -1.1(18)
C1'K N1K C6K C5K 179.4(12)
C4'K O1'K C1'K N1K 123.8(11)
C4'K O1'K C1'K C2'K -2.0(14)
C2K N1K C1'K O1'K 156.2(10)
C6K N1K C1'K O1'K -24.3(16)
C2K N1K C1'K C2'K -79.7(13)
C6K N1K C1'K C2'K 99.8(13)
C4K N3K C2K O2K 179.3(11)
C4K N3K C2K N1K 0.1(16)
C6K N1K C2K O2K -178.0(11)
C1'K N1K C2K O2K 1.5(16)
C6K N1K C2K N3K 1.2(16)
C1'K N1K C2K N3K -179.3(10)
O1'G C4'G C5'G O5'G -55.7(14)
S3'G C4'G C5'G O5'G -174.8(9)
C1'K O1'K C4'K C5'K -141.3(12)
C1'K O1'K C4'K S3'K -29.8(12)
C2'K S3'K C4'K O1'K 41.8(9)
C2'K S3'K C4'K C5'K 152.2(10)
C4'F O1'F C1'F C2'F 44.1(15)
C4'F O1'F C1'F N1F 165.1(11)
S3'F C2'F C1'F O1'F -45.1(14)
S3'F C2'F C1'F N1F -161.2(10)
C6F N1F C1'F O1'F -27.1(17)
C2F N1F C1'F O1'F 155.7(10)
C6F N1F C1'F C2'F 90.2(15)
C2F N1F C1'F C2'F -87.0(14)
O1'K C4'K C5'K O5'K -179.6(15)
S3'K C4'K C5'K O5'K 68.9(18)
O1'K C1'K C2'K S3'K 32.5(12)
N1K C1'K C2'K S3'K -90.9(10)
C4'K S3'K C2'K C1'K -40.9(8)
O2XA C1XA C2XA F1XA -99.6(17)
O1XA C1XA C2XA F1XA 88.6(17)
O2XA C1XA C2XA F2XA 137.9(15)
O1XA C1XA C2XA F2XA -34(2)
O2XA C1XA C2XA F3XA 18(2)
O1XA C1XA C2XA F3XA -153.6(14)
O2XC C1XC C2XC F1XC -161.9(18)
O1XC C1XC C2XC F1XC 15(3)
O2XC C1XC C2XC F2XC 74(2)
O1XC C1XC C2XC F2XC -109.4(19)
O2XC C1XC C2XC F3XC -41(2)
O1XC C1XC C2XC F3XC 135.5(16)
O1'D C4'D C5'D O5D -167(3)
S3'D C4'D C5'D O5D 76(3)
O1'C C1'C C2'C S3'C 31.9(14)
N1C C1'C C2'C S3'C -90.9(11)
C4'C S3'C C2'C C1'C -41.4(10)
O1XB C1XB C2XB F1XB -170.0(17)
O2XB C1XB C2XB F1XB 11(2)
O1XB C1XB C2XB F2XB 67.8(19)
O2XB C1XB C2XB F2XB -111.1(16)
O1XB C1XB C2XB F3XB -48(2)
O2XB C1XB C2XB F3XB 133.5(15)
O1XD C1XD C2XD F1XD 134.8(16)
O2XD C1XD C2XD F1XD -49(2)
O1XD C1XD C2XD F2XD -105.6(18)
O2XD C1XD C2XD F2XD 70.8(19)
O1XD C1XD C2XD F3XD 14(2)
O2XD C1XD C2XD F3XD -170.0(16)
C4'M O1'M C1'M N1M 140.6(12)
C4'M O1'M C1'M C2'M 21(2)
C6M N1M C1'M O1'M -28.2(18)
C2M N1M C1'M O1'M 156.2(11)
C6M N1M C1'M C2'M 91.2(16)
C2M N1M C1'M C2'M -84.4(15)
O1'M C1'M C2'M S3'M 10(2)
N1M C1'M C2'M S3'M -106.9(15)
O1'P C4'P C5'P O5'P -68(2)
S3'P C4'P C5'P O5'P 167.7(15)
O1XG C1XG C2XG F3XG 18(2)
O2XG C1XG C2XG F3XG -158.7(16)
O1XG C1XG C2XG F2XG -105.1(18)
O2XG C1XG C2XG F2XG 78.0(19)
O1XG C1XG C2XG F1XG 137.5(15)
O2XG C1XG C2XG F1XG -39(2)
O1XE C1XE C2XE F3XE 147(2)
O2XE C1XE C2XE F3XE -29(3)
O1XE C1XE C2XE F2XE -93(3)
O2XE C1XE C2XE F2XE 90(3)
O1XE C1XE C2XE F1XE 24(3)
O2XE C1XE C2XE F1XE -152(2)
C1'M C2'M S3'M C4'M -25.9(17)
F3XH C2XH C1XH O2XH -125(2)
F2XH C2XH C1XH O2XH 0(4)
F1XH C2XH C1XH O2XH 123(2)
F3XH C2XH C1XH O1XH 44(3)
F2XH C2XH C1XH O1XH 169(3)
F1XH C2XH C1XH O1XH -68(3)
